data_7117304
loop_
_publ_author_name
'Gellert Mezei'

_publ_section_title
;
 Incarceration of one or two phosphate or arsenate species within
 nanojars, capped nanojars and nanohelicages: helical chirality from two
 closely-spaced, head-to-head PO4^3-^ or AsO4^3-^ ions
;
_journal_name_full Chem.Commun.
_journal_page_first 10341
_journal_paper_doi 10.1039/C5cc03005F
_journal_volume 51
_journal_year 2015
_chemical_formula_sum 'C145 H227 As Cu31 N64 O35'
_chemical_formula_weight 5471.55
_chemical_properties_physical Efflorescent
_space_group_crystal_system triclinic
_space_group_IT_number 2
_space_group_name_Hall '-P 1'
_space_group_name_H-M_alt 'P -1'
_symmetry_space_group_name_Hall '-P 1'
_symmetry_space_group_name_H-M 'P -1'
_atom_sites_solution_hydrogens mixed
_audit_creation_method SHELXL-2014/6
_audit_update_record
;
2015-04-07 deposited with the CCDC.
2015-05-08 downloaded from the CCDC.
;
_cell_angle_alpha 103.6400(10)
_cell_angle_beta 95.2200(10)
_cell_angle_gamma 110.6630(10)
_cell_formula_units_Z 2
_cell_length_a 20.4878(3)
_cell_length_b 22.9195(4)
_cell_length_c 25.7171(4)
_cell_measurement_reflns_used 9957
_cell_measurement_temperature 100(2)
_cell_measurement_theta_max 20.99
_cell_measurement_theta_min 2.30
_cell_volume 10777.1(3)
_computing_cell_refinement 'Bruker SAINT'
_computing_data_collection 'Bruker APEX2'
_computing_data_reduction 'Bruker SAINT'
_computing_molecular_graphics 'Bruker SHELXTL'
_computing_publication_material 'Bruker SHELXTL'
_computing_structure_refinement 'SHELXL-97 (Sheldrick, 2008)'
_computing_structure_solution 'SHELXS-97 (Sheldrick, 2008)'
_diffrn_ambient_temperature 100(2)
_diffrn_measured_fraction_theta_full 0.982
_diffrn_measured_fraction_theta_max 0.997
_diffrn_measurement_device_type 'Bruker APEX-II CCD'
_diffrn_measurement_method '\f and \w scans'
_diffrn_radiation_source 'sealed tube'
_diffrn_radiation_type MoK\a
_diffrn_radiation_wavelength 0.71073
_diffrn_reflns_av_R_equivalents 0.1691
_diffrn_reflns_av_unetI/netI 0.0980
_diffrn_reflns_laue_measured_fraction_full 0.982
_diffrn_reflns_laue_measured_fraction_max 0.997
_diffrn_reflns_limit_h_max 24
_diffrn_reflns_limit_h_min -24
_diffrn_reflns_limit_k_max 27
_diffrn_reflns_limit_k_min -27
_diffrn_reflns_limit_l_max 30
_diffrn_reflns_limit_l_min -30
_diffrn_reflns_number 354727
_diffrn_reflns_point_group_measured_fraction_full 0.982
_diffrn_reflns_point_group_measured_fraction_max 0.997
_diffrn_reflns_theta_full 25.242
_diffrn_reflns_theta_max 25.100
_diffrn_reflns_theta_min 1.095
_exptl_absorpt_coefficient_mu 3.211
_exptl_absorpt_correction_T_max 0.7452
_exptl_absorpt_correction_T_min 0.5593
_exptl_absorpt_correction_type multi-scan
_exptl_crystal_colour blue
_exptl_crystal_density_diffrn 1.686
_exptl_crystal_description plate
_exptl_crystal_F_000 5514
_exptl_crystal_recrystallization_method 'Re-crystallisation from solvent: toluene, hexanes'
_exptl_crystal_size_max 0.380
_exptl_crystal_size_mid 0.200
_exptl_crystal_size_min 0.050
_refine_diff_density_max 1.949
_refine_diff_density_min -1.510
_refine_diff_density_rms 0.179
_refine_ls_extinction_coef .
_refine_ls_extinction_method none
_refine_ls_goodness_of_fit_ref 0.987
_refine_ls_hydrogen_treatment mixed
_refine_ls_matrix_type full
_refine_ls_number_parameters 2348
_refine_ls_number_reflns 38290
_refine_ls_number_restraints 102
_refine_ls_restrained_S_all 1.006
_refine_ls_R_factor_all 0.1619
_refine_ls_R_factor_gt 0.0822
_refine_ls_shift/su_max 0.008
_refine_ls_shift/su_mean 0.000
_refine_ls_structure_factor_coef Fsqd
_refine_ls_weighting_details 'w=1/[\s^2^(Fo^2^)+(0.0453P)^2^+270.2126P] where P=(Fo^2^+2Fc^2^)/3'
_refine_ls_weighting_scheme calc
_refine_ls_wR_factor_gt 0.1770
_refine_ls_wR_factor_ref 0.2196
_reflns_Friedel_coverage 0.000
_reflns_friedel_fraction_full .
_reflns_friedel_fraction_max .
_reflns_number_gt 21386
_reflns_number_total 38290
_reflns_threshold_expression 'I > 2\s(I)'
_cod_data_source_file c5cc03005f2.cif
_cod_data_source_block 2
_cod_database_code 7117304
_shelx_space_group_comment
;
The symmetry employed for this shelxl refinement is uniquely defined
by the following loop, which should always be used as a source of
symmetry information in preference to the above space-group names.
They are only intended as comments.
;
_shelx_estimated_absorpt_t_min 0.375
_shelx_estimated_absorpt_t_max 0.856
_shelxl_version_number 2014/6

loop_
_space_group_symop_operation_xyz
'x, y, z'
'-x, -y, -z'

loop_
_atom_site_label
_atom_site_type_symbol
_atom_site_fract_x
_atom_site_fract_y
_atom_site_fract_z
_atom_site_U_iso_or_equiv
_atom_site_adp_type
_atom_site_occupancy
_atom_site_site_symmetry_order
_atom_site_calc_flag
_atom_site_refinement_flags_posn
_atom_site_refinement_flags_adp
_atom_site_refinement_flags_occupancy
_atom_site_disorder_assembly
_atom_site_disorder_group
As1 As 0.75176(7) 0.67787(6) 0.77875(6) 0.0354(3) Uani 1 1 d . . . . .
Cu1 Cu 0.64580(8) 0.82886(8) -0.29358(7) 0.0397(4) Uani 1 1 d . . . . .
Cu2 Cu 0.51558(8) 0.71340(7) -0.26491(7) 0.0355(4) Uani 1 1 d . . . . .
Cu3 Cu 0.48551(8) 0.55409(8) -0.30857(7) 0.0370(4) Uani 1 1 d . . . . .
Cu4 Cu 0.57059(8) 0.45178(7) -0.33060(6) 0.0341(4) Uani 1 1 d . . . . .
Cu5 Cu 0.72467(7) 0.44271(7) -0.34725(6) 0.0326(4) Uani 1 1 d . . . . .
Cu6 Cu 0.85742(8) 0.55903(8) -0.37884(6) 0.0346(4) Uani 1 1 d . . . . .
Cu7 Cu 0.84413(8) 0.69256(8) -0.39693(7) 0.0412(4) Uani 1 1 d . . . . .
Cu8 Cu 0.76197(9) 0.79760(8) -0.36999(7) 0.0422(4) Uani 1 1 d . . . . .
Cu9 Cu 0.87395(10) 0.96340(9) -0.31930(9) 0.0540(5) Uani 1 1 d . . . . .
Cu10 Cu 0.76750(9) 0.99384(8) -0.23813(8) 0.0500(5) Uani 1 1 d . . . . .
Cu11 Cu 0.65671(9) 0.94234(8) -0.15824(8) 0.0516(5) Uani 1 1 d . . . . .
Cu12 Cu 0.53361(9) 0.83306(8) -0.12964(7) 0.0442(4) Uani 1 1 d . . . . .
Cu13 Cu 0.41591(8) 0.68248(8) -0.15940(7) 0.0402(4) Uani 1 1 d . . . . .
Cu14 Cu 0.37719(8) 0.52658(8) -0.21177(7) 0.0382(4) Uani 1 1 d . . . . .
Cu15 Cu 0.43088(8) 0.41027(8) -0.25398(8) 0.0479(5) Uani 1 1 d . . . . .
Cu16 Cu 0.56417(8) 0.36798(8) -0.21511(8) 0.0448(4) Uani 1 1 d . . . . .
Cu17 Cu 0.70652(8) 0.35222(7) -0.23995(7) 0.0366(4) Uani 1 1 d . . . . .
Cu18 Cu 0.85590(8) 0.39521(8) -0.28334(7) 0.0403(4) Uani 1 1 d . . . . .
Cu19 Cu 0.98157(8) 0.50512(8) -0.31748(7) 0.0365(4) Uani 1 1 d . . . . .
Cu20 Cu 1.05254(8) 0.65253(8) -0.32618(7) 0.0417(4) Uani 1 1 d . . . . .
Cu21 Cu 1.04926(9) 0.78997(9) -0.32958(8) 0.0517(5) Uani 1 1 d . . . . .
Cu22 Cu 0.95742(10) 0.87381(9) -0.36771(9) 0.0578(5) Uani 1 1 d . . . . .
Cu23 Cu 0.98532(9) 0.85069(8) -0.21016(8) 0.0515(5) Uani 1 1 d . . . . .
Cu24 Cu 0.88557(9) 0.92847(8) -0.18758(8) 0.0452(4) Uani 1 1 d . . . . .
Cu25 Cu 0.77778(11) 0.89352(8) -0.09897(8) 0.0589(5) Uani 1 1 d . . . . .
Cu26 Cu 0.65092(10) 0.78168(8) -0.07318(7) 0.0512(5) Uani 1 1 d . . . . .
Cu27 Cu 0.54269(8) 0.62450(8) -0.11405(7) 0.0366(4) Uani 1 1 d . . . . .
Cu28 Cu 0.61677(8) 0.52544(7) -0.12237(6) 0.0333(4) Uani 1 1 d . . . . .
Cu29 Cu 0.76550(8) 0.50573(8) -0.14455(7) 0.0385(4) Uani 1 1 d . . . . .
Cu30 Cu 0.91511(8) 0.56134(8) -0.19503(7) 0.0372(4) Uani 1 1 d . . . . .
Cu31 Cu 0.99994(8) 0.71308(8) -0.20140(8) 0.0461(4) Uani 1 1 d . . . . .
O1 O 0.6161(4) 0.7673(4) -0.2509(3) 0.037(2) Uani 1 1 d . . . . .
O2 O 0.5332(4) 0.6390(4) -0.2569(4) 0.035(2) Uani 1 1 d D . . . .
H2O H 0.568(4) 0.638(6) -0.240(5) 0.042 Uiso 1 1 d D U . . .
O3 O 0.5698(4) 0.5361(4) -0.3035(4) 0.038(2) Uani 1 1 d D . . . .
H3O H 0.605(4) 0.559(5) -0.279(4) 0.045 Uiso 1 1 d D U . . .
O4 O 0.6701(4) 0.4808(4) -0.3013(3) 0.0311(19) Uani 1 1 d D . . . .
H4O H 0.693(6) 0.5201(15) -0.293(5) 0.037 Uiso 1 1 d D U . . .
O5 O 0.8021(4) 0.5247(4) -0.3288(3) 0.033(2) Uani 1 1 d D . . . .
H5O H 0.822(6) 0.545(6) -0.298(2) 0.040 Uiso 1 1 d D U . . .
O6 O 0.8566(4) 0.6457(4) -0.3473(4) 0.036(2) Uani 1 1 d D . . . .
H6O H 0.829(5) 0.639(6) -0.326(4) 0.043 Uiso 1 1 d D U . . .
O7 O 0.7954(5) 0.7343(5) -0.3536(4) 0.044(2) Uani 1 1 d D . . . .
H7O H 0.789(7) 0.732(7) -0.323(2) 0.052 Uiso 1 1 d D U . . .
O8 O 0.7315(5) 0.8137(5) -0.3012(4) 0.045(2) Uani 1 1 d D . . . .
H8O H 0.748(7) 0.799(7) -0.279(4) 0.055 Uiso 1 1 d D U . . .
O9 O 0.8231(4) 0.9434(4) -0.2620(4) 0.043(2) Uani 1 1 d . . . . .
O10 O 0.7090(5) 0.9225(4) -0.2133(4) 0.046(2) Uani 1 1 d . . . . .
O11 O 0.6265(5) 0.8568(4) -0.1479(4) 0.049(3) Uani 1 1 d D . . . .
H11O H 0.633(8) 0.832(6) -0.173(4) 0.059 Uiso 1 1 d D U . . .
O12 O 0.5049(4) 0.7425(4) -0.1685(4) 0.040(2) Uani 1 1 d . . . . .
O13 O 0.4484(4) 0.6133(4) -0.1805(4) 0.036(2) Uani 1 1 d D . . . .
H13O H 0.467(6) 0.624(6) -0.206(4) 0.043 Uiso 1 1 d D U . . .
O14 O 0.4495(4) 0.5000(4) -0.2383(4) 0.034(2) Uani 1 1 d D . . . .
H14O H 0.489(3) 0.524(5) -0.220(4) 0.041 Uiso 1 1 d D U . . .
O15 O 0.5298(4) 0.4253(4) -0.2407(4) 0.039(2) Uani 1 1 d D . . . .
H15O H 0.544(7) 0.4644(17) -0.237(5) 0.047 Uiso 1 1 d D U . . .
O16 O 0.6607(4) 0.4126(4) -0.2207(4) 0.034(2) Uani 1 1 d D . . . .
H16O H 0.665(7) 0.430(6) -0.245(4) 0.041 Uiso 1 1 d D U . . .
O17 O 0.7709(5) 0.4105(4) -0.2719(4) 0.038(2) Uani 1 1 d D . . . .
H17O H 0.781(7) 0.442(4) -0.245(3) 0.045 Uiso 1 1 d D U . . .
O18 O 0.9009(4) 0.4839(4) -0.2825(3) 0.035(2) Uani 1 1 d . . . . .
O19 O 0.9697(4) 0.5841(4) -0.3203(3) 0.036(2) Uani 1 1 d . . . . .
O20 O 1.0081(4) 0.7143(4) -0.3065(4) 0.043(2) Uani 1 1 d . . . . .
O21 O 0.9653(5) 0.8085(5) -0.3355(4) 0.053(3) Uani 1 1 d . . . . .
O22 O 0.8820(5) 0.8806(4) -0.3316(4) 0.047(2) Uani 1 1 d . . . . .
O23 O 0.8944(5) 0.8519(4) -0.2341(4) 0.043(2) Uani 1 1 d D . . . .
H23O H 0.862(5) 0.819(4) -0.233(6) 0.052 Uiso 1 1 d D U . . .
O24 O 0.8003(5) 0.8741(4) -0.1697(4) 0.044(2) Uani 1 1 d D . . . .
H24O H 0.786(7) 0.8344(12) -0.178(6) 0.053 Uiso 1 1 d D U . . .
O25 O 0.7354(4) 0.8031(4) -0.1028(4) 0.042(2) Uani 1 1 d . . . . .
O26 O 0.6066(4) 0.7020(4) -0.1286(3) 0.034(2) Uani 1 1 d D . . . .
H26O H 0.638(5) 0.702(6) -0.146(4) 0.041 Uiso 1 1 d D U . . .
O27 O 0.5788(4) 0.5695(4) -0.1643(4) 0.034(2) Uani 1 1 d D . . . .
H27O H 0.609(5) 0.594(5) -0.177(5) 0.041 Uiso 1 1 d D U . . .
O28 O 0.7054(5) 0.5535(5) -0.1459(4) 0.049(2) Uani 1 1 d D . . . .
H28O H 0.709(8) 0.569(7) -0.171(4) 0.058 Uiso 1 1 d D U . . .
O29 O 0.8132(4) 0.5372(4) -0.1990(4) 0.038(2) Uani 1 1 d . . . . .
O30 O 0.9204(4) 0.6321(4) -0.2257(3) 0.034(2) Uani 1 1 d . . . . .
O31 O 0.9416(5) 0.7628(5) -0.2080(5) 0.063(3) Uani 1 1 d . . . . .
O33 O 0.7756(5) 0.6217(4) 0.7440(4) 0.043(2) Uani 1 1 d . . . . .
O32A O 0.7651(12) 0.7406(11) 0.7500(10) 0.045(7) Uiso 0.5 1 d . . P A 1
O34A O 0.6753(9) 0.6490(8) 0.7948(7) 0.022(4) Uiso 0.5 1 d . . P A 1
O35A O 0.8166(11) 0.7169(10) 0.8397(8) 0.047(5) Uiso 0.5 1 d . . P A 1
O32B O 0.7825(11) 0.7454(10) 0.7673(9) 0.037(6) Uiso 0.5 1 d . . P A 2
O34B O 0.6623(10) 0.6526(9) 0.7775(8) 0.036(5) Uiso 0.5 1 d . . P A 2
O35B O 0.7852(11) 0.6908(10) 0.8492(8) 0.056(5) Uiso 0.5 1 d . . P A 2
N1 N 0.5546(6) 0.8398(5) -0.2854(5) 0.046(3) Uani 1 1 d . . . . .
N2 N 0.5018(6) 0.7912(5) -0.2721(4) 0.041(3) Uani 1 1 d . . . . .
N3 N 0.4166(5) 0.6489(5) -0.2983(4) 0.039(3) Uani 1 1 d . . . . .
N4 N 0.4046(6) 0.5838(5) -0.3151(5) 0.044(3) Uani 1 1 d . . . . .
N5 N 0.4441(6) 0.4721(5) -0.3679(5) 0.044(3) Uani 1 1 d . . . . .
N6 N 0.4727(6) 0.4261(5) -0.3702(5) 0.042(3) Uani 1 1 d . . . . .
N7 N 0.5758(5) 0.3660(5) -0.3562(4) 0.040(3) Uani 1 1 d . . . . .
N8 N 0.6388(5) 0.3604(5) -0.3657(4) 0.039(3) Uani 1 1 d . . . . .
N9 N 0.7790(5) 0.4169(5) -0.4030(5) 0.040(3) Uani 1 1 d . . . . .
N10 N 0.8349(6) 0.4648(6) -0.4141(5) 0.046(3) Uani 1 1 d . . . . .
N11 N 0.9100(5) 0.6007(6) -0.4299(4) 0.041(3) Uani 1 1 d . . . . .
N12 N 0.9068(6) 0.6565(6) -0.4357(5) 0.046(3) Uani 1 1 d . . . . .
N13 N 0.8176(6) 0.7295(6) -0.4534(5) 0.046(3) Uani 1 1 d . . . . .
N14 N 0.7799(6) 0.7690(5) -0.4441(5) 0.046(3) Uani 1 1 d . . . . .
N15 N 0.7191(6) 0.8606(6) -0.3820(5) 0.053(3) Uani 1 1 d D . . . .
N16 N 0.6710(6) 0.8745(6) -0.3496(5) 0.047(3) Uani 1 1 d D . . . .
N17 N 0.8758(7) 1.0509(6) -0.2961(6) 0.070(4) Uani 1 1 d . . . . .
N18 N 0.8346(6) 1.0656(6) -0.2600(6) 0.059(4) Uani 1 1 d . . . . .
N19 N 0.7039(7) 1.0377(5) -0.2178(6) 0.057(3) Uani 1 1 d . . . . .
N20 N 0.6642(7) 1.0204(6) -0.1800(6) 0.062(4) Uani 1 1 d . . . . .
N21 N 0.6205(7) 0.9679(6) -0.0929(6) 0.058(3) Uani 1 1 d . . . . .
N22 N 0.5681(7) 0.9205(6) -0.0804(5) 0.053(3) Uani 1 1 d . . . . .
N23 N 0.4333(6) 0.8158(6) -0.1269(5) 0.044(3) Uani 1 1 d . . . . .
N24 N 0.3838(6) 0.7536(5) -0.1454(5) 0.046(3) Uani 1 1 d . . . . .
N25 N 0.3309(6) 0.6183(6) -0.1464(5) 0.048(3) Uani 1 1 d . . . . .
N26 N 0.3104(5) 0.5554(6) -0.1724(5) 0.047(3) Uani 1 1 d . . . . .
N27 N 0.3072(5) 0.4410(6) -0.2559(5) 0.044(3) Uani 1 1 d . . . . .
N28 N 0.3327(6) 0.3972(6) -0.2816(5) 0.053(3) Uani 1 1 d . . . . .
N29A N 0.4089(14) 0.3206(12) -0.2642(12) 0.051(7) Uiso 0.5 1 d . . P B 3
N30A N 0.4613(12) 0.3022(11) -0.2455(10) 0.037(6) Uiso 0.5 1 d . . P B 3
C43A C 0.440(2) 0.240(2) -0.2508(18) 0.086(12) Uiso 0.5 1 d . . P B 3
C44A C 0.365(3) 0.213(3) -0.270(2) 0.123(17) Uiso 0.5 1 d . . P B 3
C45A C 0.352(3) 0.264(3) -0.287(2) 0.114(16) Uiso 0.5 1 d . . P B 3
N29B N 0.4124(12) 0.3258(10) -0.2353(10) 0.036(5) Uiso 0.5 1 d . . P B 4
N30B N 0.4698(10) 0.3097(9) -0.2179(9) 0.026(5) Uiso 0.5 1 d . . P B 4
C43B C 0.4375(16) 0.2493(15) -0.2083(13) 0.054(8) Uiso 0.5 1 d . . P B 4
C44B C 0.362(2) 0.2306(19) -0.2145(17) 0.084(11) Uiso 0.5 1 d . . P B 4
C45B C 0.3508(18) 0.2769(17) -0.2383(15) 0.065(9) Uiso 0.5 1 d . . P B 4
N31 N 0.6005(6) 0.3188(6) -0.1755(5) 0.055(4) Uani 1 1 d . . . . .
N32 N 0.6551(6) 0.3043(5) -0.1930(5) 0.043(3) Uani 1 1 d . . . . .
N33 N 0.7403(6) 0.2849(5) -0.2722(5) 0.041(3) Uani 1 1 d . . . . .
N34 N 0.8016(6) 0.3031(5) -0.2923(5) 0.046(3) Uani 1 1 d . . . . .
N35 N 0.9474(6) 0.3876(6) -0.2852(5) 0.049(3) Uani 1 1 d . . . . .
N36 N 0.9974(5) 0.4307(5) -0.3030(5) 0.042(3) Uani 1 1 d . . . . .
N37 N 1.0541(5) 0.5248(6) -0.3617(4) 0.041(3) Uani 1 1 d . . . . .
N38 N 1.0886(5) 0.5879(6) -0.3612(5) 0.046(3) Uani 1 1 d . . . . .
N39 N 1.1418(6) 0.7261(6) -0.3137(5) 0.052(3) Uani 1 1 d . . . . .
N40 N 1.1417(6) 0.7859(6) -0.3075(6) 0.061(4) Uani 1 1 d . . . . .
N41A N 1.0954(12) 0.8599(11) -0.3590(11) 0.036(6) Uiso 0.5 1 d . . P C 5
N42A N 1.0589(14) 0.8954(13) -0.3736(11) 0.048(7) Uiso 0.5 1 d . . P C 5
C61A C 1.0965(14) 0.9343(13) -0.4021(12) 0.039(6) Uiso 0.5 1 d . . P C 5
C62A C 1.1621(18) 0.9319(17) -0.4001(15) 0.060(8) Uiso 0.5 1 d . . P C 5
C63A C 1.1623(17) 0.8864(16) -0.3708(14) 0.054(8) Uiso 0.5 1 d . . P C 5
N41B N 1.0776(14) 0.8437(13) -0.3829(12) 0.050(7) Uiso 0.5 1 d . . P C 6
N42B N 1.0406(13) 0.8736(12) -0.3986(11) 0.043(6) Uiso 0.5 1 d . . P C 6
C61B C 1.071(3) 0.900(3) -0.440(2) 0.133(19) Uiso 0.5 1 d . . P C 6
C62B C 1.140(3) 0.896(2) -0.435(2) 0.102(14) Uiso 0.5 1 d . . P C 6
C63B C 1.1417(17) 0.8567(16) -0.3998(14) 0.054(8) Uiso 0.5 1 d . . P C 6
N43 N 0.9357(7) 0.9279(7) -0.4108(6) 0.066(4) Uani 1 1 d . . . . .
N44 N 0.9113(7) 0.9729(7) -0.3858(6) 0.067(4) Uani 1 1 d . . . . .
N45 N 1.0218(6) 0.9401(6) -0.2147(6) 0.066(4) Uani 1 1 d . . . . .
N46 N 0.9800(6) 0.9766(6) -0.2040(6) 0.057(4) Uani 1 1 d . . . . .
N47 N 0.8767(6) 0.9989(5) -0.1313(5) 0.048(3) Uani 1 1 d . . . . .
N48 N 0.8286(7) 0.9842(6) -0.0982(6) 0.065(4) Uani 1 1 d . . . . .
N49A N 0.7466(8) 0.9134(7) -0.0287(6) 0.034(4) Uiso 0.67 1 d . . P D 7
N50A N 0.6923(8) 0.8656(7) -0.0179(6) 0.031(3) Uiso 0.67 1 d . . P D 7
C73A C 0.6850(10) 0.8859(9) 0.0333(8) 0.040(5) Uiso 0.67 1 d . . P D 7
C74A C 0.7367(11) 0.9486(10) 0.0582(8) 0.043(5) Uiso 0.67 1 d . . P D 7
C75A C 0.7736(11) 0.9635(10) 0.0168(8) 0.044(5) Uiso 0.67 1 d . . P D 7
C99 C 0.8472(14) 0.8618(13) 0.0608(11) 0.122(8) Uiso 1 1 d . . . E 7
C100 C 0.8562(13) 0.8937(12) 0.1263(11) 0.124(9) Uiso 1 1 d D . . E 7
C101 C 0.8010(14) 0.8462(13) 0.1508(11) 0.130(9) Uiso 1 1 d D . . E 7
N49B N 0.787(2) 0.9014(17) -0.0182(15) 0.049(9) Uiso 0.33 1 d . . P D 8
N50B N 0.731(2) 0.854(2) -0.0070(17) 0.064(11) Uiso 0.33 1 d . . P D 8
C73B C 0.737(3) 0.859(3) 0.048(2) 0.081(17) Uiso 0.33 1 d . . P D 8
C74B C 0.802(3) 0.914(3) 0.074(2) 0.082(17) Uiso 0.33 1 d . . P D 8
C75B C 0.831(3) 0.935(3) 0.028(2) 0.075(15) Uiso 0.33 1 d . . P D 8
N51 N 0.5622(7) 0.7510(6) -0.0442(6) 0.067(4) Uani 1 1 d . . . . .
N52 N 0.5237(6) 0.6862(6) -0.0562(5) 0.053(3) Uani 1 1 d . . . . .
N53 N 0.4914(5) 0.5438(5) -0.0963(4) 0.035(2) Uani 1 1 d . . . . .
N54 N 0.5234(6) 0.5004(5) -0.1003(4) 0.041(3) Uani 1 1 d . . . . .
N55 N 0.6577(6) 0.4841(6) -0.0785(4) 0.045(3) Uani 1 1 d . . . . .
N56 N 0.7223(6) 0.4816(6) -0.0839(4) 0.045(3) Uani 1 1 d . . . . .
N57 N 0.8353(6) 0.4643(6) -0.1410(5) 0.051(3) Uani 1 1 d . . . . .
N58 N 0.9021(7) 0.4926(7) -0.1569(5) 0.059(4) Uani 1 1 d . . . . .
N59 N 1.0204(6) 0.5967(6) -0.1893(4) 0.043(3) Uani 1 1 d . . . . .
N60 N 1.0538(5) 0.6583(5) -0.1935(4) 0.040(3) Uani 1 1 d . . . . .
N61 N 1.0778(6) 0.7964(6) -0.1672(6) 0.060(4) Uani 1 1 d . . . . .
N62 N 1.0762(7) 0.8520(6) -0.1767(7) 0.070(4) Uani 1 1 d . . . . .
N63 N 0.8612(13) 0.7622(11) -0.0023(10) 0.138(8) Uiso 1 1 d . . . . .
C1 C 0.4564(7) 0.8184(7) -0.2530(6) 0.046(4) Uani 1 1 d . . . . .
H1 H 0.4157 0.7969 -0.2409 0.056 Uiso 1 1 calc R U . . .
C2 C 0.4790(7) 0.8821(7) -0.2541(7) 0.056(4) Uani 1 1 d . . . . .
H2 H 0.4569 0.9110 -0.2435 0.067 Uiso 1 1 calc R U . . .
C3 C 0.5412(8) 0.8942(7) -0.2741(7) 0.055(4) Uani 1 1 d . . . . .
H3 H 0.5692 0.9336 -0.2791 0.066 Uiso 1 1 calc R U . . .
C4 C 0.3342(8) 0.5516(8) -0.3273(6) 0.052(4) Uani 1 1 d . . . . .
H4 H 0.3117 0.5065 -0.3399 0.063 Uiso 1 1 calc R U . . .
C5 C 0.2990(7) 0.5926(7) -0.3191(6) 0.049(4) Uani 1 1 d . . . . .
H5 H 0.2503 0.5821 -0.3238 0.059 Uiso 1 1 calc R U . . .
C6 C 0.3531(7) 0.6534(7) -0.3021(6) 0.045(4) Uani 1 1 d . . . . .
H6 H 0.3464 0.6924 -0.2944 0.054 Uiso 1 1 calc R U . . .
C7 C 0.4319(8) 0.3721(9) -0.4115(6) 0.060(4) Uani 1 1 d . . . . .
H7 H 0.4394 0.3335 -0.4210 0.071 Uiso 1 1 calc R U . . .
C8 C 0.3768(8) 0.3839(8) -0.4375(7) 0.064(5) Uani 1 1 d . . . . .
H8 H 0.3422 0.3562 -0.4679 0.077 Uiso 1 1 calc R U . . .
C9 C 0.3853(8) 0.4447(8) -0.4085(6) 0.055(4) Uani 1 1 d . . . . .
H9 H 0.3549 0.4652 -0.4154 0.067 Uiso 1 1 calc R U . . .
C10 C 0.6330(7) 0.3016(7) -0.3664(6) 0.049(4) Uani 1 1 d . . . . .
H10 H 0.6690 0.2862 -0.3716 0.058 Uiso 1 1 calc R U . . .
C11 C 0.5669(7) 0.2653(6) -0.3585(6) 0.046(4) Uani 1 1 d . . . . .
H11 H 0.5497 0.2223 -0.3577 0.055 Uiso 1 1 calc R U . . .
C12 C 0.5320(7) 0.3076(7) -0.3522(6) 0.049(4) Uani 1 1 d . . . . .
H12 H 0.4857 0.2976 -0.3461 0.058 Uiso 1 1 calc R U . . .
C13 C 0.8669(8) 0.4330(8) -0.4469(6) 0.054(4) Uani 1 1 d . . . . .
H13 H 0.9062 0.4534 -0.4610 0.065 Uiso 1 1 calc R U . . .
C14 C 0.8342(9) 0.3674(8) -0.4567(7) 0.071(5) Uani 1 1 d . . . . .
H14 H 0.8459 0.3351 -0.4782 0.086 Uiso 1 1 calc R U . . .
C15 C 0.7800(9) 0.3595(7) -0.4278(7) 0.061(5) Uani 1 1 d . . . . .
H15 H 0.7485 0.3196 -0.4259 0.073 Uiso 1 1 calc R U . . .
C16 C 0.9608(8) 0.6861(8) -0.4578(6) 0.052(4) Uani 1 1 d . . . . .
H16 H 0.9702 0.7256 -0.4656 0.063 Uiso 1 1 calc R U . . .
C17 C 1.0013(7) 0.6475(7) -0.4675(6) 0.048(4) Uani 1 1 d . . . . .
H17 H 1.0419 0.6561 -0.4829 0.057 Uiso 1 1 calc R U . . .
C18 C 0.9685(7) 0.5950(7) -0.4497(5) 0.045(4) Uani 1 1 d . . . . .
H18 H 0.9831 0.5608 -0.4507 0.054 Uiso 1 1 calc R U . . .
C19 C 0.7647(8) 0.7809(7) -0.4914(6) 0.054(4) Uani 1 1 d . . . . .
H19 H 0.7381 0.8052 -0.4969 0.065 Uiso 1 1 calc R U . . .
C20 C 0.7941(8) 0.7523(8) -0.5306(6) 0.060(4) Uani 1 1 d . . . . .
H20 H 0.7936 0.7549 -0.5662 0.072 Uiso 1 1 calc R U . . .
C21 C 0.8237(9) 0.7195(8) -0.5057(6) 0.058(4) Uani 1 1 d . . . . .
H21 H 0.8457 0.6932 -0.5229 0.070 Uiso 1 1 calc R U . . .
C22 C 0.6629(10) 0.9246(9) -0.3609(7) 0.076(5) Uani 1 1 d . . . . .
H22 H 0.6335 0.9437 -0.3453 0.091 Uiso 1 1 calc R U . . .
C23 C 0.7024(9) 0.9464(8) -0.3987(7) 0.063(5) Uani 1 1 d . . . . .
H23 H 0.7056 0.9810 -0.4127 0.076 Uiso 1 1 calc R U . . .
C24 C 0.7362(9) 0.9023(8) -0.4102(7) 0.066(5) Uani 1 1 d . . . . .
H24 H 0.7670 0.9029 -0.4347 0.079 Uiso 1 1 calc R U . . .
C25 C 0.8570(9) 1.1305(8) -0.2421(10) 0.087(7) Uani 1 1 d . . . . .
H25 H 0.8394 1.1534 -0.2160 0.105 Uiso 1 1 calc R U . . .
C26 C 0.9096(9) 1.1579(8) -0.2682(10) 0.090(7) Uani 1 1 d . . . . .
H26 H 0.9334 1.2020 -0.2641 0.108 Uiso 1 1 calc R U . . .
C27 C 0.9204(9) 1.1080(8) -0.3012(9) 0.083(6) Uani 1 1 d . . . . .
H27 H 0.9535 1.1124 -0.3240 0.100 Uiso 1 1 calc R U . . .
C28 C 0.6219(8) 1.0544(7) -0.1740(8) 0.065(5) Uani 1 1 d . . . . .
H28 H 0.5909 1.0530 -0.1496 0.078 Uiso 1 1 calc R U . . .
C29 C 0.6323(9) 1.0916(7) -0.2101(9) 0.080(6) Uani 1 1 d . . . . .
H29 H 0.6079 1.1174 -0.2165 0.096 Uiso 1 1 calc R U . . .
C30 C 0.6859(8) 1.0825(7) -0.2344(8) 0.067(5) Uani 1 1 d . . . . .
H30 H 0.7068 1.1041 -0.2587 0.081 Uiso 1 1 calc R U . . .
C31 C 0.5548(9) 0.9486(8) -0.0336(7) 0.061(4) Uani 1 1 d . . . . .
H31 H 0.5203 0.9270 -0.0160 0.073 Uiso 1 1 calc R U . . .
C32 C 0.5971(9) 1.0120(9) -0.0146(7) 0.070(5) Uani 1 1 d . . . . .
H32 H 0.5977 1.0418 0.0172 0.084 Uiso 1 1 calc R U . . .
C33 C 0.6399(9) 1.0233(8) -0.0530(8) 0.074(5) Uani 1 1 d . . . . .
H33 H 0.6758 1.0627 -0.0512 0.089 Uiso 1 1 calc R U . . .
C34 C 0.3197(7) 0.7587(7) -0.1521(6) 0.050(4) Uani 1 1 d . . . . .
H34 H 0.2762 0.7235 -0.1637 0.060 Uiso 1 1 calc R U . . .
C35 C 0.3279(8) 0.8221(8) -0.1397(7) 0.061(4) Uani 1 1 d . . . . .
H35 H 0.2923 0.8384 -0.1410 0.073 Uiso 1 1 calc R U . . .
C36 C 0.3982(9) 0.8562(8) -0.1251(6) 0.059(4) Uani 1 1 d . . . . .
H36 H 0.4199 0.9014 -0.1151 0.071 Uiso 1 1 calc R U . . .
C37 C 0.2526(7) 0.5208(7) -0.1567(7) 0.052(4) Uani 1 1 d . . . . .
H37 H 0.2285 0.4759 -0.1694 0.063 Uiso 1 1 calc R U . . .
C38 C 0.2346(8) 0.5620(8) -0.1189(7) 0.059(4) Uani 1 1 d . . . . .
H38 H 0.1969 0.5509 -0.1007 0.071 Uiso 1 1 calc R U . . .
C39 C 0.2835(8) 0.6231(8) -0.1133(6) 0.054(4) Uani 1 1 d . . . . .
H39 H 0.2844 0.6616 -0.0906 0.065 Uiso 1 1 calc R U . . .
C40 C 0.2813(8) 0.3523(9) -0.3219(8) 0.081(6) Uani 1 1 d . . . . .
H40 H 0.2847 0.3160 -0.3449 0.097 Uiso 1 1 calc R U . . .
C41 C 0.2224(9) 0.3683(10) -0.3241(8) 0.081(6) Uani 1 1 d . . . . .
H41 H 0.1794 0.3461 -0.3487 0.098 Uiso 1 1 calc R U . . .
C42 C 0.2406(8) 0.4233(9) -0.2826(7) 0.059(4) Uani 1 1 d . . . . .
H42 H 0.2112 0.4457 -0.2737 0.071 Uiso 1 1 calc R U . . .
C46 C 0.6695(9) 0.2681(7) -0.1642(7) 0.060(5) Uani 1 1 d . . . . .
H46 H 0.7034 0.2501 -0.1694 0.071 Uiso 1 1 calc R U . . .
C47 C 0.6287(11) 0.2606(9) -0.1265(9) 0.092(7) Uani 1 1 d . . . . .
H47 H 0.6298 0.2384 -0.1007 0.110 Uiso 1 1 calc R U . . .
C48 C 0.5852(12) 0.2926(11) -0.1340(10) 0.111(9) Uani 1 1 d . . . . .
H48 H 0.5506 0.2958 -0.1138 0.133 Uiso 1 1 calc R U . . .
C49 C 0.8056(8) 0.2485(7) -0.3223(7) 0.058(4) Uani 1 1 d . . . . .
H49 H 0.8413 0.2472 -0.3418 0.070 Uiso 1 1 calc R U . . .
C50 C 0.7500(9) 0.1954(7) -0.3203(7) 0.065(5) Uani 1 1 d . . . . .
H50 H 0.7410 0.1518 -0.3364 0.077 Uiso 1 1 calc R U . . .
C51 C 0.7093(8) 0.2211(7) -0.2886(6) 0.052(4) Uani 1 1 d . . . . .
H51 H 0.6667 0.1966 -0.2804 0.062 Uiso 1 1 calc R U . . .
C52 C 1.0591(7) 0.4208(8) -0.2936(6) 0.053(4) Uani 1 1 d . . . . .
H52 H 1.1021 0.4444 -0.3018 0.064 Uiso 1 1 calc R U . . .
C53 C 1.0475(8) 0.3707(8) -0.2704(7) 0.063(5) Uani 1 1 d . . . . .
H53 H 1.0800 0.3535 -0.2603 0.076 Uiso 1 1 calc R U . . .
C54 C 0.9778(8) 0.3516(8) -0.2654(7) 0.065(5) Uani 1 1 d . . . . .
H54 H 0.9545 0.3186 -0.2504 0.078 Uiso 1 1 calc R U . . .
C55 C 1.1296(7) 0.5873(8) -0.3999(6) 0.055(4) Uani 1 1 d . . . . .
H55 H 1.1582 0.6239 -0.4086 0.066 Uiso 1 1 calc R U . . .
C56 C 1.1226(7) 0.5241(8) -0.4245(6) 0.053(4) Uani 1 1 d . . . . .
H56 H 1.1453 0.5101 -0.4517 0.063 Uiso 1 1 calc R U . . .
C57 C 1.0754(7) 0.4875(8) -0.4000(6) 0.049(4) Uani 1 1 d . . . . .
H57 H 1.0594 0.4425 -0.4084 0.059 Uiso 1 1 calc R U . . .
C58 C 1.2063(9) 0.8294(9) -0.2846(8) 0.085(6) Uani 1 1 d . . . . .
H58 H 1.2189 0.8743 -0.2750 0.102 Uiso 1 1 calc R U . . .
C59 C 1.2526(8) 0.7995(9) -0.2768(8) 0.081(6) Uani 1 1 d . . . . .
H59 H 1.3010 0.8192 -0.2621 0.097 Uiso 1 1 calc R U . . .
C60 C 1.2109(8) 0.7338(10) -0.2958(8) 0.071(5) Uani 1 1 d . . . . .
H60 H 1.2266 0.7003 -0.2964 0.085 Uiso 1 1 calc R U . . .
C207 C 0.8986(9) 1.0020(9) -0.4223(9) 0.078(6) Uani 1 1 d . . . . .
H64 H 0.8807 1.0346 -0.4154 0.093 Uiso 1 1 calc R U . . .
C65 C 0.9147(11) 0.9788(10) -0.4704(9) 0.093(7) Uani 1 1 d . . . . .
H65 H 0.9107 0.9915 -0.5020 0.112 Uiso 1 1 calc R U . . .
C66 C 0.9392(11) 0.9308(10) -0.4621(9) 0.092(7) Uani 1 1 d . . . . .
H66 H 0.9550 0.9056 -0.4876 0.110 Uiso 1 1 calc R U . . .
C67 C 1.0034(11) 1.0285(10) -0.2216(10) 0.109(8) Uani 1 1 d . . . . .
H67 H 0.9865 1.0617 -0.2161 0.131 Uiso 1 1 calc R U . . .
C68 C 1.0579(13) 1.0252(11) -0.2499(12) 0.137(11) Uani 1 1 d . . . . .
H68 H 1.0812 1.0525 -0.2698 0.165 Uiso 1 1 calc R U . . .
C69 C 1.0687(10) 0.9713(10) -0.2411(10) 0.103(8) Uani 1 1 d . . . . .
H69 H 1.1047 0.9586 -0.2525 0.124 Uiso 1 1 calc R U . . .
C70 C 0.8262(9) 1.0399(7) -0.0698(8) 0.074(5) Uani 1 1 d . . . . .
H70 H 0.7975 1.0439 -0.0443 0.089 Uiso 1 1 calc R U . . .
C71 C 0.8735(10) 1.0906(8) -0.0844(8) 0.078(5) Uani 1 1 d . . . . .
H71 H 0.8828 1.1347 -0.0708 0.093 Uiso 1 1 calc R U . . .
C72 C 0.9033(8) 1.0627(8) -0.1228(7) 0.063(5) Uani 1 1 d . . . . .
H72 H 0.9373 1.0850 -0.1403 0.076 Uiso 1 1 calc R U . . .
C76 C 0.4691(9) 0.6792(8) -0.0293(7) 0.068(5) Uani 1 1 d . . . . .
H76 H 0.4341 0.6397 -0.0302 0.081 Uiso 1 1 calc R U . . .
C77 C 0.4732(13) 0.7392(9) -0.0004(9) 0.116(9) Uani 1 1 d . . . . .
H77 H 0.4435 0.7482 0.0227 0.139 Uiso 1 1 calc R U . . .
C78 C 0.5292(11) 0.7823(8) -0.0126(8) 0.093(7) Uani 1 1 d . . . . .
H78 H 0.5431 0.8273 -0.0008 0.111 Uiso 1 1 calc R U . . .
C79 C 0.4756(7) 0.4425(7) -0.0997(6) 0.045(3) Uani 1 1 d . . . . .
H79 H 0.4852 0.4054 -0.1009 0.054 Uiso 1 1 calc R U . . .
C80 C 0.4094(8) 0.4466(7) -0.0971(6) 0.052(4) Uani 1 1 d . . . . .
H80 H 0.3666 0.4138 -0.0975 0.063 Uiso 1 1 calc R U . . .
C81 C 0.4227(7) 0.5108(7) -0.0938(6) 0.045(4) Uani 1 1 d . . . . .
H81 H 0.3889 0.5292 -0.0903 0.054 Uiso 1 1 calc R U . . .
C82 C 0.7428(9) 0.4647(10) -0.0424(7) 0.081(6) Uani 1 1 d . . . . .
H82 H 0.7853 0.4590 -0.0363 0.097 Uiso 1 1 calc R U . . .
C83 C 0.6941(9) 0.4562(11) -0.0086(8) 0.088(7) Uani 1 1 d . . . . .
H83 H 0.6965 0.4447 0.0237 0.106 Uiso 1 1 calc R U . . .
C84 C 0.6403(9) 0.4690(9) -0.0344(6) 0.065(5) Uani 1 1 d . . . . .
H84 H 0.5984 0.4670 -0.0223 0.078 Uiso 1 1 calc R U . . .
C85 C 0.9339(11) 0.4525(11) -0.1537(10) 0.104(8) Uani 1 1 d . . . . .
H85 H 0.9783 0.4583 -0.1625 0.124 Uiso 1 1 calc R U . . .
C86 C 0.8946(11) 0.4003(12) -0.1358(10) 0.112(9) Uani 1 1 d . . . . .
H86 H 0.9061 0.3661 -0.1304 0.134 Uiso 1 1 calc R U . . .
C87 C 0.8336(9) 0.4126(8) -0.1282(7) 0.067(5) Uani 1 1 d . . . . .
H87 H 0.7962 0.3867 -0.1154 0.080 Uiso 1 1 calc R U . . .
C88 C 1.1196(7) 0.6660(7) -0.2021(6) 0.046(4) Uani 1 1 d . . . . .
H88 H 1.1529 0.7038 -0.2062 0.056 Uiso 1 1 calc R U . . .
C89 C 1.1302(6) 0.6107(6) -0.2037(6) 0.041(3) Uani 1 1 d . . . . .
H89 H 1.1710 0.6031 -0.2092 0.049 Uiso 1 1 calc R U . . .
C90 C 1.0671(6) 0.5676(7) -0.1956(6) 0.043(3) Uani 1 1 d . . . . .
H90 H 1.0585 0.5252 -0.1947 0.052 Uiso 1 1 calc R U . . .
C91 C 1.1335(9) 0.9011(8) -0.1491(9) 0.085(7) Uani 1 1 d . . . . .
H91 H 1.1440 0.9439 -0.1496 0.102 Uiso 1 1 calc R U . . .
C92 C 1.1768(9) 0.8815(8) -0.1189(9) 0.086(7) Uani 1 1 d . . . . .
H92 H 1.2205 0.9069 -0.0960 0.103 Uiso 1 1 calc R U . . .
C93 C 1.1391(9) 0.8146(8) -0.1312(8) 0.070(5) Uani 1 1 d . . . . .
H93 H 1.1537 0.7866 -0.1169 0.084 Uiso 1 1 calc R U . . .
C94 C 0.8811(14) 0.8107(13) -0.0419(11) 0.123(9) Uiso 1 1 d . . . . .
C95 C 0.9612(13) 0.8597(12) -0.0305(10) 0.114(8) Uiso 1 1 d . . . . .
C96 C 0.9606(12) 0.9028(11) -0.0674(9) 0.094(6) Uiso 1 1 d . . . . .
C97 C 1.0307(18) 0.9514(16) -0.0636(13) 0.166(12) Uiso 1 1 d . . . . .
C98 C 0.8777(15) 0.8060(14) 0.0575(12) 0.138(10) Uiso 1 1 d . . . . .
C102 C 0.7812(15) 0.7199(13) -0.0200(11) 0.126(9) Uiso 1 1 d . . . . .
C103 C 0.7515(17) 0.6665(15) 0.0076(12) 0.148(10) Uiso 1 1 d . . . . .
C104 C 0.6786(15) 0.6514(13) 0.0026(11) 0.128(9) Uiso 1 1 d . . . . .
C105 C 0.6494(15) 0.6956(14) 0.0412(12) 0.138(10) Uiso 1 1 d . . . . .
C106 C 0.9169(14) 0.7290(13) -0.0032(11) 0.127(9) Uiso 1 1 d . . . . .
C107 C 0.9003(18) 0.6806(17) -0.0618(15) 0.184(14) Uiso 1 1 d D . . . .
C108 C 0.9704(15) 0.6669(16) -0.0571(14) 0.168(12) Uiso 1 1 d D . . . .
C109 C 0.950(3) 0.606(2) -0.036(3) 0.38(4) Uiso 1 1 d D . . . .
N64 N 0.5530(12) 0.2912(12) 0.4546(9) 0.055(7) Uiso 0.5 1 d D . P F 9
C110 C 0.606(3) 0.3622(19) 0.483(2) 0.11(3) Uiso 0.5 1 d D . P F 9
C111 C 0.640(3) 0.410(2) 0.4508(16) 0.11(3) Uiso 0.5 1 d D . P F 9
C112 C 0.7087(16) 0.4658(15) 0.4851(15) 0.080(11) Uiso 0.5 1 d D . P F 9
C113 C 0.690(3) 0.513(2) 0.5286(18) 0.115(17) Uiso 0.5 1 d D . P F 9
C114 C 0.4926(14) 0.2891(16) 0.4137(11) 0.056(8) Uiso 0.5 1 d D . P F 9
C115 C 0.443(2) 0.320(2) 0.4397(17) 0.100(14) Uiso 0.5 1 d D . P F 9
C116 C 0.465(3) 0.3890(17) 0.432(4) 0.40(10) Uiso 0.5 1 d D . P F 9
C117 C 0.389(3) 0.371(3) 0.401(2) 0.120(17) Uiso 0.5 1 d D . P F 9
C118 C 0.5193(17) 0.2487(14) 0.4900(13) 0.071(10) Uiso 0.5 1 d D . P F 9
C119 C 0.4710(17) 0.1772(14) 0.4602(13) 0.075(10) Uiso 0.5 1 d D . P F 9
C120 C 0.451(3) 0.143(2) 0.5048(17) 0.087(15) Uiso 0.5 1 d D . P F 9
C121 C 0.397(3) 0.165(3) 0.532(2) 0.16(2) Uiso 0.5 1 d D . P F 9
C122 C 0.589(3) 0.255(2) 0.4166(17) 0.097(9) Uiso 0.5 1 d D . P F 9
C123 C 0.644(3) 0.239(4) 0.449(3) 0.16(3) Uiso 0.5 1 d D . P F 9
C124 C 0.652(4) 0.192(5) 0.398(4) 0.26(5) Uiso 0.5 1 d D . P F 9
C125 C 0.732(3) 0.220(4) 0.422(3) 0.16(3) Uiso 0.5 1 d D . P F 9
N964 N 0.5468(15) 0.3136(13) 0.4519(13) 0.095(13) Uiso 0.5 1 d D . P G 10
C910 C 0.603(3) 0.372(3) 0.4931(17) 0.10(3) Uiso 0.5 1 d D . P G 10
C911 C 0.652(3) 0.414(2) 0.462(3) 0.11(3) Uiso 0.5 1 d D . P G 10
C912 C 0.680(3) 0.474(3) 0.512(2) 0.16(2) Uiso 0.5 1 d D . P G 10
C913 C 0.741(2) 0.5264(16) 0.4975(18) 0.103(14) Uiso 0.5 1 d D . P G 10
C914 C 0.4953(18) 0.3205(19) 0.4112(14) 0.076(11) Uiso 0.5 1 d D . P G 10
C915 C 0.462(2) 0.366(3) 0.4408(17) 0.110(16) Uiso 0.5 1 d D . P G 10
C916 C 0.403(2) 0.3463(19) 0.3914(16) 0.084(13) Uiso 0.5 1 d D . P G 10
C917 C 0.369(2) 0.3971(18) 0.4089(16) 0.081(12) Uiso 0.5 1 d D . P G 10
C918 C 0.5159(19) 0.2845(19) 0.4948(14) 0.090(13) Uiso 0.5 1 d D . P G 10
C919 C 0.445(2) 0.227(2) 0.470(2) 0.123(17) Uiso 0.5 1 d D . P G 10
C920 C 0.431(3) 0.186(3) 0.511(2) 0.15(2) Uiso 0.5 1 d D . P G 10
C921 C 0.481(3) 0.149(3) 0.512(2) 0.110(19) Uiso 0.5 1 d D . P G 10
C922 C 0.585(2) 0.278(2) 0.4186(16) 0.097(9) Uiso 0.5 1 d D . P G 10
C923 C 0.646(2) 0.261(2) 0.4412(17) 0.079(13) Uiso 0.5 1 d D . P G 10
C924 C 0.688(3) 0.236(2) 0.3997(19) 0.108(15) Uiso 0.5 1 d D . P G 10
C925 C 0.698(5) 0.183(4) 0.423(3) 0.18(3) Uiso 0.5 1 d D . P G 10
C200 C 0.7200(14) 0.9871(16) 0.2150(15) 0.100(13) Uiso 0.5 1 d D . P H 11
C201 C 0.6490(10) 0.9587(10) 0.1787(9) 0.091(12) Uiso 0.5 1 d DG . P H 11
C202 C 0.6221(11) 0.9981(8) 0.1580(10) 0.072(10) Uiso 0.5 1 d DG . P H 11
C203 C 0.5564(11) 0.9709(11) 0.1230(9) 0.074(10) Uiso 0.5 1 d G . P H 11
C204 C 0.5176(10) 0.9041(11) 0.1087(9) 0.064(9) Uiso 0.5 1 d G . P H 11
C205 C 0.5444(12) 0.8646(8) 0.1295(11) 0.125(17) Uiso 0.5 1 d G . P H 11
C206 C 0.6101(12) 0.8919(10) 0.1645(10) 0.075(10) Uiso 0.5 1 d DG . P H 11
C300 C 0.097(3) 0.416(2) 0.923(4) 0.32(6) Uiso 0.5 1 d D . P I 12
C301 C 0.1150(17) 0.3619(14) 0.8913(11) 0.126(17) Uiso 0.5 1 d DG . P I 12
C302 C 0.1812(14) 0.3756(12) 0.8766(12) 0.092(12) Uiso 0.5 1 d DG . P I 12
C303 C 0.1913(13) 0.3309(15) 0.8345(13) 0.111(15) Uiso 0.5 1 d G . P I 12
C304 C 0.1351(17) 0.2726(13) 0.8070(11) 0.105(14) Uiso 0.5 1 d G . P I 12
C305 C 0.0688(14) 0.2590(12) 0.8216(13) 0.094(13) Uiso 0.5 1 d G . P I 12
C306 C 0.0588(13) 0.3036(16) 0.8638(14) 0.16(2) Uiso 0.5 1 d DG . P I 12
C400 C 0.174(2) 0.771(2) 0.1202(14) 0.112(15) Uiso 0.5 1 d D . P J 13
C401 C 0.1919(18) 0.7547(15) 0.0653(13) 0.128(18) Uiso 0.5 1 d DG . P J 13
C402 C 0.2434(17) 0.8017(15) 0.0492(15) 0.15(2) Uiso 0.5 1 d DG . P J 13
C403 C 0.254(2) 0.789(2) -0.0043(16) 0.135(19) Uiso 0.5 1 d G . P J 13
C404 C 0.213(3) 0.729(2) -0.0416(13) 0.30(4) Uiso 0.5 1 d G . P J 13
C405 C 0.161(3) 0.6818(19) -0.0255(16) 0.24(3) Uiso 0.5 1 d G . P J 13
C406 C 0.151(2) 0.6948(15) 0.0280(17) 0.23(4) Uiso 0.5 1 d DG . P J 13
C700 C 0.423(4) 0.953(4) 0.404(3) 0.25(4) Uiso 0.5 1 d D . P K 14
C701 C 0.478(3) 0.963(2) 0.370(2) 0.20(3) Uiso 0.5 1 d DG . P K 14
C702 C 0.486(3) 0.9086(19) 0.337(2) 0.27(4) Uiso 0.5 1 d DG . P K 14
C703 C 0.543(4) 0.917(3) 0.311(2) 0.27(4) Uiso 0.5 1 d G . P K 14
C704 C 0.594(3) 0.978(4) 0.318(2) 0.30(4) Uiso 0.5 1 d G . P K 14
C705 C 0.587(3) 1.033(3) 0.351(3) 0.24(3) Uiso 0.5 1 d G . P K 14
C706 C 0.529(3) 1.0247(19) 0.377(2) 0.24(4) Uiso 0.5 1 d DG . P K 14
C500 C 0.7680(18) 0.100(2) 0.542(3) 0.16(2) Uiso 0.5 1 d D . P L 15
C501 C 0.8201(19) 0.166(2) 0.5397(19) 0.113(15) Uiso 0.5 1 d D . P L 15
C502 C 0.8959(15) 0.1787(16) 0.5625(18) 0.104(14) Uiso 0.5 1 d D . P L 15
C503 C 0.9422(16) 0.2506(15) 0.5705(15) 0.082(11) Uiso 0.5 1 d D . P L 15
C504 C 1.0193(14) 0.2617(15) 0.5892(16) 0.086(12) Uiso 0.5 1 d D . P L 15
C505 C 1.024(2) 0.202(2) 0.603(2) 0.135(19) Uiso 0.5 1 d D . P L 15
C600 C 1.302(4) 0.080(5) 0.570(4) 0.29(5) Uiso 0.5 1 d D . P M 16
C601 C 1.297(3) 0.132(4) 0.618(4) 0.33(6) Uiso 0.5 1 d D . P M 16
C602 C 1.217(3) 0.119(4) 0.618(3) 0.19(3) Uiso 0.5 1 d D . P M 16
C603 C 1.171(2) 0.128(2) 0.6609(16) 0.122(17) Uiso 0.5 1 d D . P M 16
C604 C 1.102(2) 0.125(2) 0.632(2) 0.124(17) Uiso 0.5 1 d D . P M 16
C605 C 1.084(4) 0.184(3) 0.628(3) 0.18(3) Uiso 0.5 1 d D . P M 16

loop_
_atom_site_aniso_label
_atom_site_aniso_U_11
_atom_site_aniso_U_22
_atom_site_aniso_U_33
_atom_site_aniso_U_23
_atom_site_aniso_U_13
_atom_site_aniso_U_12
As1 0.0322(7) 0.0390(7) 0.0452(8) 0.0178(6) 0.0153(6) 0.0202(6)
Cu1 0.0336(9) 0.0412(9) 0.0589(11) 0.0240(8) 0.0186(8) 0.0231(8)
Cu2 0.0340(8) 0.0397(9) 0.0460(10) 0.0198(8) 0.0171(8) 0.0226(7)
Cu3 0.0353(9) 0.0425(9) 0.0425(10) 0.0138(8) 0.0128(8) 0.0235(8)
Cu4 0.0271(8) 0.0388(9) 0.0392(9) 0.0074(7) 0.0114(7) 0.0175(7)
Cu5 0.0261(8) 0.0398(9) 0.0391(9) 0.0134(7) 0.0147(7) 0.0177(7)
Cu6 0.0320(8) 0.0477(9) 0.0386(9) 0.0199(8) 0.0197(7) 0.0246(7)
Cu7 0.0398(9) 0.0530(10) 0.0515(11) 0.0293(9) 0.0278(8) 0.0285(8)
Cu8 0.0394(9) 0.0441(10) 0.0577(11) 0.0249(9) 0.0198(8) 0.0239(8)
Cu9 0.0507(11) 0.0498(11) 0.0878(15) 0.0436(11) 0.0363(10) 0.0291(9)
Cu10 0.0409(10) 0.0354(9) 0.0875(14) 0.0269(9) 0.0280(10) 0.0211(8)
Cu11 0.0503(11) 0.0354(9) 0.0790(14) 0.0149(9) 0.0328(10) 0.0241(8)
Cu12 0.0492(10) 0.0397(9) 0.0575(12) 0.0164(8) 0.0275(9) 0.0276(8)
Cu13 0.0382(9) 0.0440(9) 0.0544(11) 0.0205(8) 0.0241(8) 0.0266(8)
Cu14 0.0289(8) 0.0437(9) 0.0536(11) 0.0211(8) 0.0174(8) 0.0205(7)
Cu15 0.0272(8) 0.0366(9) 0.0769(13) 0.0071(9) 0.0153(9) 0.0135(7)
Cu16 0.0339(9) 0.0364(9) 0.0750(13) 0.0215(9) 0.0270(9) 0.0188(7)
Cu17 0.0305(8) 0.0375(9) 0.0515(11) 0.0197(8) 0.0163(8) 0.0179(7)
Cu18 0.0281(8) 0.0448(10) 0.0626(12) 0.0243(9) 0.0192(8) 0.0229(7)
Cu19 0.0257(8) 0.0480(10) 0.0471(10) 0.0188(8) 0.0155(7) 0.0220(7)
Cu20 0.0270(8) 0.0520(10) 0.0559(11) 0.0237(9) 0.0176(8) 0.0192(8)
Cu21 0.0381(10) 0.0541(11) 0.0809(14) 0.0322(10) 0.0349(10) 0.0248(9)
Cu22 0.0533(11) 0.0602(12) 0.0896(15) 0.0466(11) 0.0465(11) 0.0325(10)
Cu23 0.0399(10) 0.0451(10) 0.0808(14) 0.0210(10) 0.0273(10) 0.0237(8)
Cu24 0.0429(10) 0.0369(9) 0.0659(12) 0.0224(9) 0.0214(9) 0.0196(8)
Cu25 0.0810(14) 0.0292(9) 0.0529(12) 0.0023(8) 0.0318(11) 0.0068(9)
Cu26 0.0627(12) 0.0376(10) 0.0424(11) 0.0002(8) 0.0274(9) 0.0096(9)
Cu27 0.0317(8) 0.0391(9) 0.0456(10) 0.0144(8) 0.0198(8) 0.0169(7)
Cu28 0.0296(8) 0.0392(9) 0.0354(9) 0.0120(7) 0.0123(7) 0.0161(7)
Cu29 0.0355(9) 0.0523(10) 0.0464(10) 0.0265(8) 0.0207(8) 0.0279(8)
Cu30 0.0308(8) 0.0487(10) 0.0472(10) 0.0235(8) 0.0159(7) 0.0249(8)
Cu31 0.0296(9) 0.0436(10) 0.0696(13) 0.0142(9) 0.0111(8) 0.0203(8)
O1 0.040(5) 0.036(5) 0.047(6) 0.016(4) 0.018(4) 0.024(4)
O2 0.032(5) 0.044(5) 0.041(6) 0.014(4) 0.008(4) 0.026(4)
O3 0.026(5) 0.036(5) 0.046(6) 0.003(4) 0.007(4) 0.012(4)
O4 0.023(4) 0.034(5) 0.038(5) 0.010(4) 0.012(4) 0.013(4)
O5 0.024(5) 0.041(5) 0.042(5) 0.018(4) 0.016(4) 0.015(4)
O6 0.038(5) 0.041(5) 0.042(6) 0.021(4) 0.026(4) 0.021(4)
O7 0.051(6) 0.060(6) 0.041(6) 0.027(5) 0.021(5) 0.034(5)
O8 0.042(6) 0.051(6) 0.059(7) 0.025(5) 0.023(5) 0.027(5)
O9 0.037(5) 0.050(6) 0.055(6) 0.027(5) 0.022(5) 0.022(4)
O10 0.043(5) 0.036(5) 0.071(7) 0.022(5) 0.028(5) 0.021(4)
O11 0.050(6) 0.040(6) 0.070(8) 0.019(5) 0.028(5) 0.026(5)
O12 0.040(5) 0.035(5) 0.054(6) 0.018(4) 0.027(5) 0.019(4)
O13 0.035(5) 0.037(5) 0.044(6) 0.016(4) 0.020(4) 0.018(4)
O14 0.020(4) 0.034(5) 0.049(6) 0.008(4) 0.009(4) 0.013(4)
O15 0.034(5) 0.026(5) 0.056(6) 0.007(5) 0.016(4) 0.012(4)
O16 0.029(4) 0.029(5) 0.045(6) 0.015(4) 0.012(4) 0.008(4)
O17 0.034(5) 0.038(5) 0.051(6) 0.018(4) 0.017(5) 0.019(4)
O18 0.028(4) 0.040(5) 0.052(6) 0.023(4) 0.019(4) 0.021(4)
O19 0.027(4) 0.049(5) 0.046(6) 0.023(4) 0.019(4) 0.025(4)
O20 0.032(5) 0.047(5) 0.062(6) 0.023(5) 0.018(5) 0.021(4)
O21 0.047(6) 0.053(6) 0.078(7) 0.031(6) 0.036(5) 0.029(5)
O22 0.042(5) 0.046(6) 0.071(7) 0.033(5) 0.030(5) 0.024(5)
O23 0.043(6) 0.037(5) 0.055(6) 0.022(5) 0.021(5) 0.014(4)
O24 0.049(6) 0.031(5) 0.047(6) 0.009(5) 0.017(5) 0.009(5)
O25 0.031(5) 0.032(5) 0.057(6) 0.011(4) 0.010(4) 0.005(4)
O26 0.030(5) 0.039(5) 0.041(5) 0.009(4) 0.020(4) 0.019(4)
O27 0.026(5) 0.043(5) 0.044(5) 0.021(4) 0.017(4) 0.016(4)
O28 0.038(5) 0.053(6) 0.073(8) 0.027(5) 0.027(5) 0.028(5)
O29 0.031(5) 0.048(5) 0.047(6) 0.021(5) 0.015(4) 0.024(4)
O30 0.030(5) 0.039(5) 0.046(5) 0.020(4) 0.016(4) 0.022(4)
O31 0.060(7) 0.043(6) 0.108(9) 0.033(6) 0.041(6) 0.032(5)
O33 0.042(5) 0.041(5) 0.057(6) 0.018(5) 0.024(5) 0.022(4)
N1 0.048(7) 0.044(7) 0.071(9) 0.029(6) 0.024(6) 0.035(6)
N2 0.044(7) 0.041(6) 0.048(7) 0.018(6) 0.019(6) 0.022(5)
N3 0.033(6) 0.044(7) 0.046(7) 0.019(6) 0.008(5) 0.017(5)
N4 0.039(7) 0.046(7) 0.046(7) 0.010(6) 0.007(6) 0.019(6)
N5 0.034(6) 0.051(7) 0.049(7) 0.008(6) 0.010(6) 0.021(6)
N6 0.034(6) 0.049(7) 0.042(7) 0.004(6) 0.004(5) 0.020(6)
N7 0.036(6) 0.042(7) 0.047(7) 0.005(5) 0.019(5) 0.023(5)
N8 0.031(6) 0.046(7) 0.044(7) 0.009(5) 0.016(5) 0.020(5)
N9 0.033(6) 0.039(6) 0.057(8) 0.015(6) 0.017(6) 0.022(5)
N10 0.055(7) 0.064(8) 0.044(7) 0.022(6) 0.027(6) 0.043(7)
N11 0.032(6) 0.061(8) 0.038(7) 0.020(6) 0.014(5) 0.024(6)
N12 0.050(7) 0.056(8) 0.053(8) 0.032(6) 0.030(6) 0.029(6)
N13 0.046(7) 0.063(8) 0.051(8) 0.036(6) 0.024(6) 0.029(6)
N14 0.049(7) 0.044(7) 0.061(8) 0.025(6) 0.023(6) 0.026(6)
N15 0.053(8) 0.046(7) 0.069(9) 0.030(7) 0.019(7) 0.018(6)
N16 0.044(7) 0.049(7) 0.060(8) 0.024(6) 0.013(6) 0.027(6)
N17 0.072(9) 0.057(8) 0.115(12) 0.054(9) 0.048(9) 0.040(8)
N18 0.051(8) 0.037(7) 0.099(11) 0.029(7) 0.031(8) 0.020(6)
N19 0.067(8) 0.025(6) 0.088(10) 0.020(6) 0.034(8) 0.023(6)
N20 0.056(8) 0.034(7) 0.105(11) 0.019(7) 0.035(8) 0.022(6)
N21 0.060(8) 0.040(7) 0.080(10) 0.010(7) 0.034(7) 0.025(6)
N22 0.062(8) 0.049(7) 0.070(9) 0.020(7) 0.038(7) 0.038(7)
N23 0.048(7) 0.049(7) 0.053(8) 0.019(6) 0.024(6) 0.034(6)
N24 0.044(7) 0.045(7) 0.064(8) 0.020(6) 0.031(6) 0.029(6)
N25 0.048(7) 0.055(8) 0.065(8) 0.032(7) 0.028(6) 0.036(6)
N26 0.027(6) 0.056(8) 0.079(9) 0.035(7) 0.027(6) 0.027(6)
N27 0.028(6) 0.055(7) 0.058(8) 0.022(6) 0.012(6) 0.021(6)
N28 0.032(7) 0.050(8) 0.066(9) 0.005(7) 0.004(6) 0.011(6)
N31 0.056(8) 0.053(7) 0.094(10) 0.046(7) 0.054(7) 0.039(6)
N32 0.041(6) 0.039(6) 0.061(8) 0.027(6) 0.027(6) 0.017(5)
N33 0.038(6) 0.033(6) 0.057(8) 0.016(6) 0.011(6) 0.017(5)
N34 0.048(7) 0.047(7) 0.059(8) 0.019(6) 0.023(6) 0.032(6)
N35 0.040(7) 0.051(7) 0.074(9) 0.035(7) 0.022(6) 0.024(6)
N36 0.029(6) 0.056(7) 0.052(7) 0.013(6) 0.007(5) 0.028(6)
N37 0.036(6) 0.056(7) 0.044(7) 0.017(6) 0.021(5) 0.028(6)
N38 0.025(6) 0.072(9) 0.055(8) 0.025(7) 0.023(6) 0.028(6)
N39 0.034(7) 0.053(8) 0.075(9) 0.026(7) 0.021(6) 0.016(6)
N40 0.036(7) 0.052(8) 0.093(11) 0.020(8) 0.027(7) 0.012(6)
N43 0.066(9) 0.063(9) 0.084(11) 0.043(8) 0.044(8) 0.024(7)
N44 0.069(9) 0.092(11) 0.084(10) 0.067(9) 0.044(8) 0.049(8)
N45 0.044(7) 0.050(8) 0.112(12) 0.037(8) 0.036(8) 0.013(6)
N46 0.039(7) 0.040(7) 0.106(11) 0.032(7) 0.031(7) 0.019(6)
N47 0.046(7) 0.031(6) 0.071(9) 0.019(6) 0.013(6) 0.018(5)
N48 0.070(9) 0.039(7) 0.089(11) 0.017(7) 0.043(8) 0.018(7)
N51 0.085(10) 0.052(8) 0.075(10) 0.012(7) 0.058(8) 0.034(8)
N52 0.056(8) 0.048(8) 0.063(9) 0.014(6) 0.038(7) 0.023(6)
N53 0.032(6) 0.038(6) 0.038(6) 0.017(5) 0.012(5) 0.014(5)
N54 0.036(6) 0.046(7) 0.045(7) 0.015(6) 0.014(5) 0.019(5)
N55 0.036(6) 0.084(9) 0.029(6) 0.022(6) 0.020(5) 0.032(6)
N56 0.040(7) 0.067(8) 0.038(7) 0.022(6) 0.013(5) 0.026(6)
N57 0.052(8) 0.066(8) 0.053(8) 0.030(7) 0.021(6) 0.034(7)
N58 0.063(9) 0.076(9) 0.066(9) 0.040(8) 0.027(7) 0.044(8)
N59 0.037(6) 0.062(8) 0.042(7) 0.017(6) 0.010(5) 0.033(6)
N60 0.031(6) 0.039(7) 0.045(7) 0.002(5) 0.003(5) 0.015(5)
N61 0.043(7) 0.051(8) 0.092(11) 0.012(7) 0.006(7) 0.032(6)
N62 0.041(7) 0.031(7) 0.128(13) 0.006(8) 0.014(8) 0.014(6)
C1 0.032(7) 0.060(9) 0.063(10) 0.018(8) 0.024(7) 0.032(7)
C2 0.044(8) 0.048(9) 0.099(13) 0.033(9) 0.029(9) 0.034(7)
C3 0.048(9) 0.051(9) 0.090(12) 0.040(9) 0.034(9) 0.029(8)
C4 0.055(10) 0.052(9) 0.056(10) 0.017(8) 0.019(8) 0.026(8)
C5 0.032(8) 0.056(9) 0.065(10) 0.018(8) 0.000(7) 0.027(7)
C6 0.031(7) 0.046(8) 0.064(10) 0.013(7) -0.002(7) 0.028(7)
C7 0.050(9) 0.086(12) 0.046(10) 0.009(9) 0.005(8) 0.038(9)
C8 0.045(9) 0.076(12) 0.057(11) -0.010(9) -0.013(8) 0.031(9)
C9 0.041(9) 0.081(12) 0.044(9) 0.000(8) -0.003(7) 0.037(8)
C10 0.042(8) 0.042(8) 0.068(11) 0.012(8) 0.023(8) 0.022(7)
C11 0.041(8) 0.033(7) 0.066(10) 0.014(7) 0.017(7) 0.016(6)
C12 0.024(7) 0.049(9) 0.068(11) 0.004(8) 0.008(7) 0.016(7)
C13 0.047(9) 0.067(11) 0.069(11) 0.021(9) 0.034(8) 0.038(8)
C14 0.090(13) 0.053(10) 0.093(14) 0.020(9) 0.061(11) 0.043(10)
C15 0.071(11) 0.047(9) 0.081(12) 0.015(8) 0.044(10) 0.037(8)
C16 0.053(9) 0.075(11) 0.048(9) 0.028(8) 0.029(8) 0.036(8)
C17 0.042(8) 0.069(10) 0.046(9) 0.024(8) 0.028(7) 0.029(8)
C18 0.040(8) 0.065(10) 0.039(8) 0.010(7) 0.022(7) 0.031(7)
C19 0.063(10) 0.055(10) 0.050(10) 0.030(8) 0.003(8) 0.021(8)
C20 0.062(10) 0.081(12) 0.043(10) 0.017(9) 0.011(8) 0.036(9)
C21 0.076(11) 0.072(11) 0.050(10) 0.029(9) 0.024(9) 0.045(10)
C22 0.081(13) 0.105(15) 0.082(13) 0.041(12) 0.028(11) 0.070(12)
C23 0.085(12) 0.058(10) 0.068(12) 0.032(9) 0.032(10) 0.040(10)
C24 0.059(11) 0.073(12) 0.068(12) 0.026(10) 0.023(9) 0.022(9)
C25 0.051(10) 0.051(11) 0.17(2) 0.039(12) 0.041(12) 0.018(9)
C26 0.052(10) 0.040(9) 0.20(2) 0.045(12) 0.044(13) 0.028(8)
C27 0.064(11) 0.065(11) 0.17(2) 0.077(13) 0.063(13) 0.041(10)
C28 0.055(10) 0.049(9) 0.113(15) 0.026(10) 0.042(10) 0.036(8)
C29 0.071(12) 0.041(9) 0.16(2) 0.052(11) 0.059(13) 0.038(9)
C30 0.066(11) 0.042(9) 0.123(16) 0.046(10) 0.040(11) 0.034(8)
C31 0.087(12) 0.048(10) 0.062(11) 0.017(8) 0.028(10) 0.038(9)
C32 0.079(12) 0.071(12) 0.060(12) -0.003(9) 0.019(10) 0.043(10)
C33 0.053(10) 0.050(10) 0.100(15) -0.008(10) 0.025(10) 0.014(8)
C34 0.039(8) 0.040(8) 0.068(11) 0.011(7) 0.021(8) 0.013(7)
C35 0.051(10) 0.081(12) 0.077(12) 0.028(10) 0.020(9) 0.052(9)
C36 0.085(12) 0.055(10) 0.072(11) 0.025(8) 0.045(10) 0.056(10)
C37 0.047(9) 0.053(9) 0.083(12) 0.040(9) 0.038(8) 0.030(8)
C38 0.050(9) 0.087(12) 0.077(12) 0.050(10) 0.036(9) 0.045(9)
C39 0.063(10) 0.069(11) 0.054(10) 0.028(8) 0.029(8) 0.042(9)
C40 0.038(9) 0.084(13) 0.095(15) -0.023(11) 0.002(10) 0.026(9)
C41 0.040(10) 0.102(15) 0.073(13) -0.002(12) -0.009(9) 0.016(10)
C42 0.039(9) 0.080(12) 0.065(11) 0.029(10) 0.004(8) 0.026(8)
C46 0.077(11) 0.057(10) 0.076(12) 0.045(9) 0.055(10) 0.036(9)
C47 0.129(18) 0.092(14) 0.124(18) 0.075(14) 0.072(15) 0.083(14)
C48 0.128(18) 0.130(18) 0.17(2) 0.119(18) 0.122(18) 0.091(16)
C49 0.049(9) 0.056(10) 0.080(12) 0.025(9) 0.027(9) 0.025(8)
C50 0.075(11) 0.042(9) 0.092(13) 0.021(9) 0.041(10) 0.033(9)
C51 0.053(9) 0.050(9) 0.059(10) 0.012(8) 0.024(8) 0.025(8)
C52 0.015(6) 0.073(11) 0.073(11) 0.016(9) 0.006(7) 0.023(7)
C53 0.056(10) 0.077(11) 0.103(14) 0.062(11) 0.033(10) 0.052(9)
C54 0.059(10) 0.076(11) 0.108(14) 0.061(11) 0.048(10) 0.051(9)
C55 0.042(8) 0.085(12) 0.065(11) 0.048(10) 0.035(8) 0.033(8)
C56 0.038(8) 0.083(12) 0.045(9) 0.012(8) 0.015(7) 0.035(8)
C57 0.040(8) 0.069(10) 0.041(9) 0.003(8) 0.012(7) 0.030(8)
C58 0.045(10) 0.063(12) 0.125(17) -0.002(11) 0.032(11) 0.012(9)
C59 0.018(8) 0.083(13) 0.133(18) 0.021(12) 0.019(9) 0.015(9)
C60 0.033(9) 0.103(15) 0.105(15) 0.059(12) 0.034(9) 0.036(10)
C207 0.069(12) 0.088(13) 0.118(17) 0.079(13) 0.045(12) 0.041(10)
C65 0.110(17) 0.111(17) 0.084(15) 0.077(14) 0.041(13) 0.037(14)
C66 0.109(16) 0.101(16) 0.107(17) 0.079(14) 0.064(14) 0.048(13)
C67 0.107(17) 0.093(16) 0.17(2) 0.071(16) 0.104(17) 0.044(13)
C68 0.12(2) 0.097(18) 0.24(3) 0.10(2) 0.12(2) 0.049(16)
C69 0.074(13) 0.078(14) 0.17(2) 0.038(15) 0.076(15) 0.030(11)
C70 0.067(11) 0.038(9) 0.091(14) -0.012(9) 0.016(10) 0.008(8)
C71 0.081(13) 0.043(10) 0.101(16) 0.016(10) 0.009(12) 0.020(10)
C72 0.051(10) 0.055(10) 0.083(13) 0.029(10) 0.001(9) 0.017(8)
C76 0.072(11) 0.061(10) 0.090(13) 0.033(10) 0.065(10) 0.030(9)
C77 0.18(2) 0.065(13) 0.133(19) 0.034(13) 0.134(19) 0.060(15)
C78 0.142(18) 0.039(9) 0.115(16) 0.016(10) 0.097(15) 0.042(11)
C79 0.040(8) 0.042(8) 0.051(9) 0.011(7) 0.017(7) 0.015(7)
C80 0.047(9) 0.050(9) 0.067(11) 0.026(8) 0.034(8) 0.014(7)
C81 0.027(7) 0.052(9) 0.060(10) 0.024(8) 0.016(7) 0.012(6)
C82 0.071(12) 0.149(19) 0.070(12) 0.071(13) 0.032(10) 0.069(13)
C83 0.070(12) 0.17(2) 0.076(13) 0.073(14) 0.046(11) 0.072(14)
C84 0.057(10) 0.117(15) 0.046(10) 0.034(10) 0.012(8) 0.057(11)
C85 0.085(14) 0.142(19) 0.17(2) 0.121(18) 0.077(15) 0.081(15)
C86 0.098(15) 0.16(2) 0.19(2) 0.13(2) 0.091(16) 0.106(16)
C87 0.065(11) 0.066(11) 0.089(13) 0.041(10) 0.029(10) 0.032(9)
C88 0.029(7) 0.044(8) 0.068(10) 0.011(7) 0.016(7) 0.019(6)
C89 0.026(7) 0.053(9) 0.055(9) 0.016(7) 0.011(6) 0.026(6)
C90 0.030(7) 0.048(8) 0.070(10) 0.028(8) 0.015(7) 0.028(6)
C91 0.056(11) 0.035(9) 0.15(2) -0.003(11) 0.023(12) 0.023(9)
C92 0.055(11) 0.043(10) 0.146(19) -0.010(11) -0.006(11) 0.032(9)
C93 0.062(11) 0.045(10) 0.098(14) -0.003(9) 0.002(10) 0.034(9)

loop_
_atom_type_symbol
_atom_type_description
_atom_type_scat_dispersion_real
_atom_type_scat_dispersion_imag
_atom_type_scat_source
C C 0.0033 0.0016 'International Tables Vol C Tables 4.2.6.8 and 6.1.1.4'
H H 0.0000 0.0000 'International Tables Vol C Tables 4.2.6.8 and 6.1.1.4'
N N 0.0061 0.0033 'International Tables Vol C Tables 4.2.6.8 and 6.1.1.4'
O O 0.0106 0.0060 'International Tables Vol C Tables 4.2.6.8 and 6.1.1.4'
Cu Cu 0.3201 1.2651 'International Tables Vol C Tables 4.2.6.8 and 6.1.1.4'
As As 0.0499 2.0058 'International Tables Vol C Tables 4.2.6.8 and 6.1.1.4'

loop_
_geom_angle_atom_site_label_1
_geom_angle_atom_site_label_2
_geom_angle_atom_site_label_3
_geom_angle
_geom_angle_site_symmetry_1
_geom_angle_site_symmetry_3
O32B As1 O33 115.5(8) . .
O34A As1 O33 113.4(7) . .
O32B As1 O34B 111.6(10) . .
O33 As1 O34B 113.9(7) . .
O34A As1 O32A 115.7(10) . .
O33 As1 O32A 111.9(8) . .
O34A As1 O35A 108.2(9) . .
O33 As1 O35A 105.0(7) . .
O32A As1 O35A 101.3(10) . .
O32B As1 O35B 106.8(11) . .
O33 As1 O35B 106.2(7) . .
O34B As1 O35B 101.3(10) . .
O8 Cu1 O1 92.4(4) . .
O8 Cu1 N16 83.8(4) . .
O1 Cu1 N16 167.9(4) . .
O8 Cu1 N1 177.0(4) . .
O1 Cu1 N1 85.0(4) . .
N16 Cu1 N1 98.5(4) . .
O2 Cu2 O1 92.7(3) . .
O2 Cu2 N2 177.7(4) . .
O1 Cu2 N2 85.0(4) . .
O2 Cu2 N3 84.4(4) . .
O1 Cu2 N3 165.2(4) . .
N2 Cu2 N3 97.9(4) . .
O3 Cu3 O2 92.1(3) . .
O3 Cu3 N5 85.5(4) . .
O2 Cu3 N5 172.7(4) . .
O3 Cu3 N4 172.7(4) . .
O2 Cu3 N4 83.1(4) . .
N5 Cu3 N4 98.6(5) . .
O3 Cu4 O4 93.0(3) . .
O3 Cu4 N7 177.3(4) . .
O4 Cu4 N7 84.4(4) . .
O3 Cu4 N6 86.4(4) . .
O4 Cu4 N6 171.5(4) . .
N7 Cu4 N6 96.3(5) . .
O5 Cu5 O4 91.0(3) . .
O5 Cu5 N8 175.7(4) . .
O4 Cu5 N8 85.3(4) . .
O5 Cu5 N9 83.5(4) . .
O4 Cu5 N9 167.9(4) . .
N8 Cu5 N9 99.8(4) . .
O5 Cu6 O6 91.2(3) . .
O5 Cu6 N11 174.4(4) . .
O6 Cu6 N11 83.9(4) . .
O5 Cu6 N10 82.4(4) . .
O6 Cu6 N10 167.3(4) . .
N11 Cu6 N10 102.0(5) . .
O5 Cu6 O19 93.2(3) . .
O6 Cu6 O19 93.2(3) . .
N11 Cu6 O19 89.7(4) . .
N10 Cu6 O19 98.0(4) . .
O7 Cu7 O6 93.9(4) . .
O7 Cu7 N13 86.2(4) . .
O6 Cu7 N13 171.2(5) . .
O7 Cu7 N12 172.6(5) . .
O6 Cu7 N12 84.3(4) . .
N13 Cu7 N12 96.7(5) . .
O7 Cu8 O8 92.3(4) . .
O7 Cu8 N14 86.0(4) . .
O8 Cu8 N14 171.3(5) . .
O7 Cu8 N15 173.7(4) . .
O8 Cu8 N15 82.3(4) . .
N14 Cu8 N15 98.9(5) . .
O22 Cu9 O9 87.9(4) . .
O22 Cu9 N17 171.0(6) . .
O9 Cu9 N17 88.7(5) . .
O22 Cu9 N44 89.2(5) . .
O9 Cu9 N44 170.5(5) . .
N17 Cu9 N44 95.4(6) . .
O9 Cu10 O10 88.3(3) . .
O9 Cu10 N19 174.8(5) . .
O10 Cu10 N19 88.4(4) . .
O9 Cu10 N18 88.1(4) . .
O10 Cu10 N18 174.8(5) . .
N19 Cu10 N18 95.5(5) . .
O10 Cu11 O11 93.7(4) . .
O10 Cu11 N21 169.2(5) . .
O11 Cu11 N21 86.6(5) . .
O10 Cu11 N20 88.4(5) . .
O11 Cu11 N20 165.9(5) . .
N21 Cu11 N20 94.0(5) . .
O11 Cu12 O12 93.5(4) . .
O11 Cu12 N22 86.5(4) . .
O12 Cu12 N22 170.7(5) . .
O11 Cu12 N23 165.7(5) . .
O12 Cu12 N23 88.0(4) . .
N22 Cu12 N23 94.3(5) . .
O13 Cu13 O12 89.2(3) . .
O13 Cu13 N24 174.2(4) . .
O12 Cu13 N24 88.1(4) . .
O13 Cu13 N25 87.0(4) . .
O12 Cu13 N25 174.6(4) . .
N24 Cu13 N25 96.0(4) . .
O14 Cu14 O13 88.5(3) . .
O14 Cu14 N27 87.7(4) . .
O13 Cu14 N27 170.0(4) . .
O14 Cu14 N26 170.6(4) . .
O13 Cu14 N26 88.2(4) . .
N27 Cu14 N26 96.8(5) . .
N29A Cu15 O14 175.1(9) . .
N29A Cu15 O15 89.0(8) . .
O14 Cu15 O15 92.9(3) . .
N29A Cu15 N28 93.7(9) . .
O14 Cu15 N28 85.3(4) . .
O15 Cu15 N28 168.8(5) . .
O14 Cu15 N29B 154.8(8) . .
O15 Cu15 N29B 87.0(7) . .
N28 Cu15 N29B 99.3(7) . .
O15 Cu16 N30B 91.3(6) . .
O15 Cu16 O16 94.8(4) . .
N30B Cu16 O16 169.4(7) . .
O15 Cu16 N31 169.5(5) . .
N30B Cu16 N31 89.1(7) . .
O16 Cu16 N31 86.5(4) . .
O15 Cu16 N30A 83.3(7) . .
O16 Cu16 N30A 153.8(7) . .
N31 Cu16 N30A 100.1(7) . .
O17 Cu17 O16 90.3(3) . .
O17 Cu17 N33 89.4(4) . .
O16 Cu17 N33 169.4(4) . .
O17 Cu17 N32 167.8(5) . .
O16 Cu17 N32 88.4(4) . .
N33 Cu17 N32 94.1(4) . .
O18 Cu18 O17 88.7(3) . .
O18 Cu18 N35 88.3(4) . .
O17 Cu18 N35 172.4(5) . .
O18 Cu18 N34 172.9(4) . .
O17 Cu18 N34 88.1(4) . .
N35 Cu18 N34 95.7(5) . .
O18 Cu19 O19 88.7(3) . .
O18 Cu19 N37 172.2(4) . .
O19 Cu19 N37 88.4(4) . .
O18 Cu19 N36 88.1(4) . .
O19 Cu19 N36 171.6(4) . .
N37 Cu19 N36 95.8(4) . .
O19 Cu20 O20 90.4(3) . .
O19 Cu20 N39 166.5(5) . .
O20 Cu20 N39 87.8(4) . .
O19 Cu20 N38 89.6(4) . .
O20 Cu20 N38 168.2(4) . .
N39 Cu20 N38 94.9(5) . .
O20 Cu21 O21 95.4(4) . .
O20 Cu21 N41A 172.9(8) . .
O21 Cu21 N41A 89.5(7) . .
O20 Cu21 N40 86.7(4) . .
O21 Cu21 N40 167.1(5) . .
N41A Cu21 N40 89.7(8) . .
O20 Cu21 N41B 157.5(9) . .
O21 Cu21 N41B 84.6(8) . .
N40 Cu21 N41B 98.3(8) . .
O22 Cu22 O21 92.2(4) . .
O22 Cu22 N42B 174.5(9) . .
O21 Cu22 N42B 88.1(8) . .
O22 Cu22 N43 86.9(5) . .
O21 Cu22 N43 169.7(5) . .
N42B Cu22 N43 93.9(8) . .
O22 Cu22 N42A 154.4(9) . .
O21 Cu22 N42A 86.5(8) . .
N43 Cu22 N42A 98.8(8) . .
O31 Cu23 O23 91.2(4) . .
O31 Cu23 N45 175.1(5) . .
O23 Cu23 N45 83.9(5) . .
O31 Cu23 N62 88.1(5) . .
O23 Cu23 N62 173.1(5) . .
N45 Cu23 N62 96.8(5) . .
O24 Cu24 O23 90.6(4) . .
O24 Cu24 N47 84.3(4) . .
O23 Cu24 N47 170.8(4) . .
O24 Cu24 N46 172.2(4) . .
O23 Cu24 N46 84.1(4) . .
N47 Cu24 N46 100.1(5) . .
O24 Cu24 O9 93.4(4) . .
O23 Cu24 O9 92.0(4) . .
N47 Cu24 O9 96.0(4) . .
N46 Cu24 O9 92.6(4) . .
O24 Cu25 O25 92.2(4) . .
O24 Cu25 N48 83.7(5) . .
O25 Cu25 N48 174.4(5) . .
O24 Cu25 N49A 175.1(6) . .
O25 Cu25 N49A 88.0(5) . .
N48 Cu25 N49A 96.5(6) . .
O24 Cu25 N49B 156.0(11) . .
O25 Cu25 N49B 80.6(11) . .
N48 Cu25 N49B 101.7(11) . .
O26 Cu26 O25 91.8(4) . .
O26 Cu26 N50A 176.4(5) . .
O25 Cu26 N50A 89.7(5) . .
O26 Cu26 N51 84.1(4) . .
O25 Cu26 N51 174.8(4) . .
N50A Cu26 N51 94.7(6) . .
O26 Cu26 N50B 156.6(12) . .
O25 Cu26 N50B 75.6(12) . .
N51 Cu26 N50B 107.2(12) . .
O26 Cu27 N53 171.2(4) . .
O26 Cu27 N52 84.7(4) . .
N53 Cu27 N52 99.0(4) . .
O26 Cu27 O27 90.9(3) . .
N53 Cu27 O27 84.1(4) . .
N52 Cu27 O27 169.9(5) . .
O26 Cu27 O13 92.3(3) . .
N53 Cu27 O13 95.4(4) . .
N52 Cu27 O13 94.5(4) . .
O27 Cu27 O13 94.8(3) . .
O28 Cu28 O27 92.2(4) . .
O28 Cu28 N55 86.9(4) . .
O27 Cu28 N55 177.9(5) . .
O28 Cu28 N54 176.2(4) . .
O27 Cu28 N54 84.1(4) . .
N55 Cu28 N54 96.8(4) . .
O29 Cu29 O28 93.4(4) . .
O29 Cu29 N56 174.5(5) . .
O28 Cu29 N56 85.4(4) . .
O29 Cu29 N57 84.0(4) . .
O28 Cu29 N57 174.6(5) . .
N56 Cu29 N57 96.7(5) . .
O30 Cu30 O29 90.7(3) . .
O30 Cu30 N59 83.8(4) . .
O29 Cu30 N59 173.4(4) . .
O30 Cu30 N58 172.5(4) . .
O29 Cu30 N58 84.2(4) . .
N59 Cu30 N58 100.9(5) . .
O30 Cu30 O18 94.5(3) . .
O29 Cu30 O18 93.8(3) . .
N59 Cu30 O18 90.3(4) . .
N58 Cu30 O18 91.3(4) . .
O30 Cu31 O31 93.0(4) . .
O30 Cu31 N61 172.4(5) . .
O31 Cu31 N61 86.2(5) . .
O30 Cu31 N60 83.8(4) . .
O31 Cu31 N60 176.2(4) . .
N61 Cu31 N60 96.7(5) . .
Cu2 O1 Cu1 116.6(4) . .
Cu2 O2 Cu3 122.3(4) . .
Cu4 O3 Cu3 123.7(4) . .
Cu4 O4 Cu5 116.1(4) . .
Cu5 O5 Cu6 125.0(5) . .
Cu7 O6 Cu6 117.0(4) . .
Cu7 O7 Cu8 125.4(5) . .
Cu1 O8 Cu8 122.8(5) . .
Cu10 O9 Cu9 116.7(4) . .
Cu10 O9 Cu24 111.7(4) . .
Cu9 O9 Cu24 116.9(4) . .
Cu11 O10 Cu10 117.4(4) . .
Cu12 O11 Cu11 109.9(4) . .
Cu12 O12 Cu13 117.3(4) . .
Cu13 O13 Cu14 117.3(4) . .
Cu13 O13 Cu27 111.3(4) . .
Cu14 O13 Cu27 116.1(4) . .
Cu15 O14 Cu14 116.2(4) . .
Cu16 O15 Cu15 122.6(4) . .
Cu16 O16 Cu17 110.8(4) . .
Cu17 O17 Cu18 115.7(4) . .
Cu18 O18 Cu19 116.8(4) . .
Cu18 O18 Cu30 113.7(4) . .
Cu19 O18 Cu30 114.8(4) . .
Cu20 O19 Cu19 115.6(4) . .
Cu20 O19 Cu6 118.7(4) . .
Cu19 O19 Cu6 110.4(4) . .
Cu21 O20 Cu20 112.8(4) . .
Cu21 O21 Cu22 122.6(5) . .
Cu22 O22 Cu9 114.5(4) . .
Cu23 O23 Cu24 109.4(5) . .
Cu25 O24 Cu24 122.2(5) . .
Cu26 O25 Cu25 113.1(4) . .
Cu26 O26 Cu27 121.5(4) . .
Cu28 O27 Cu27 106.8(4) . .
Cu28 O28 Cu29 120.2(5) . .
Cu29 O29 Cu30 122.5(4) . .
Cu31 O30 Cu30 121.2(4) . .
Cu23 O31 Cu31 119.5(5) . .
C3 N1 N2 109.1(10) . .
C3 N1 Cu1 129.8(10) . .
N2 N1 Cu1 117.8(7) . .
C1 N2 N1 105.7(10) . .
C1 N2 Cu2 131.4(9) . .
N1 N2 Cu2 120.6(8) . .
C6 N3 N4 107.3(11) . .
C6 N3 Cu2 133.2(10) . .
N4 N3 Cu2 118.8(8) . .
C4 N4 N3 106.4(11) . .
C4 N4 Cu3 132.4(10) . .
N3 N4 Cu3 120.7(8) . .
C9 N5 N6 106.2(11) . .
C9 N5 Cu3 134.1(10) . .
N6 N5 Cu3 119.4(8) . .
C7 N6 N5 108.6(11) . .
C7 N6 Cu4 129.8(9) . .
N5 N6 Cu4 119.5(8) . .
C12 N7 N8 107.0(10) . .
C12 N7 Cu4 129.1(8) . .
N8 N7 Cu4 121.1(8) . .
C10 N8 N7 108.0(10) . .
C10 N8 Cu5 130.1(9) . .
N7 N8 Cu5 116.8(8) . .
C15 N9 N10 108.1(10) . .
C15 N9 Cu5 131.8(10) . .
N10 N9 Cu5 119.3(8) . .
C13 N10 N9 105.8(11) . .
C13 N10 Cu6 133.3(10) . .
N9 N10 Cu6 120.7(7) . .
N12 N11 C18 107.2(11) . .
N12 N11 Cu6 119.7(8) . .
C18 N11 Cu6 129.8(9) . .
C16 N12 N11 109.7(11) . .
C16 N12 Cu7 129.0(10) . .
N11 N12 Cu7 119.3(8) . .
C21 N13 N14 106.5(11) . .
C21 N13 Cu7 131.7(10) . .
N14 N13 Cu7 121.5(9) . .
C19 N14 N13 106.9(12) . .
C19 N14 Cu8 134.0(10) . .
N13 N14 Cu8 119.1(9) . .
C24 N15 N16 108.3(12) . .
C24 N15 Cu8 130.1(11) . .
N16 N15 Cu8 120.6(8) . .
C22 N16 N15 105.1(12) . .
C22 N16 Cu1 135.4(11) . .
N15 N16 Cu1 118.5(8) . .
C27 N17 N18 106.9(13) . .
C27 N17 Cu9 131.7(11) . .
N18 N17 Cu9 120.5(9) . .
C25 N18 N17 107.8(13) . .
C25 N18 Cu10 133.5(12) . .
N17 N18 Cu10 118.1(9) . .
C30 N19 N20 107.5(12) . .
C30 N19 Cu10 134.4(11) . .
N20 N19 Cu10 118.1(9) . .
C28 N20 N19 108.1(13) . .
C28 N20 Cu11 129.2(11) . .
N19 N20 Cu11 120.6(8) . .
C33 N21 N22 108.9(13) . .
C33 N21 Cu11 133.5(11) . .
N22 N21 Cu11 117.3(9) . .
C31 N22 N21 106.4(12) . .
C31 N22 Cu12 135.9(11) . .
N21 N22 Cu12 117.7(9) . .
C36 N23 N24 107.3(12) . .
C36 N23 Cu12 129.4(11) . .
N24 N23 Cu12 120.0(8) . .
C34 N24 N23 106.1(10) . .
C34 N24 Cu13 135.2(10) . .
N23 N24 Cu13 118.6(8) . .
N26 N25 C39 106.6(12) . .
N26 N25 Cu13 120.3(8) . .
C39 N25 Cu13 133.1(11) . .
N25 N26 C37 110.1(11) . .
N25 N26 Cu14 118.3(8) . .
C37 N26 Cu14 129.9(10) . .
C42 N27 N28 107.2(12) . .
C42 N27 Cu14 130.8(11) . .
N28 N27 Cu14 117.2(8) . .
C40 N28 N27 108.2(12) . .
C40 N28 Cu15 134.0(11) . .
N27 N28 Cu15 117.8(9) . .
C45A N29A N30A 105(3) . .
C45A N29A Cu15 137(3) . .
N30A N29A Cu15 118.1(19) . .
C43A N30A N29A 114(3) . .
C43A N30A Cu16 125(2) . .
N29A N30A Cu16 121.7(17) . .
N30A C43A C44A 107(4) . .
C43A C44A C45A 103(4) . .
N29A C45A C44A 108(4) . .
C45B N29B N30B 109(2) . .
C45B N29B Cu15 130(2) . .
N30B N29B Cu15 120.3(15) . .
C43B N30B N29B 105(2) . .
C43B N30B Cu16 136.9(18) . .
N29B N30B Cu16 118.6(15) . .
N30B C43B C44B 111(3) . .
C45B C44B C43B 102(3) . .
N29B C45B C44B 111(3) . .
C48 N31 N32 106.9(12) . .
C48 N31 Cu16 137.3(11) . .
N32 N31 Cu16 115.8(8) . .
C46 N32 N31 107.4(11) . .
C46 N32 Cu17 133.3(9) . .
N31 N32 Cu17 117.8(8) . .
C51 N33 N34 108.3(11) . .
C51 N33 Cu17 132.2(9) . .
N34 N33 Cu17 118.2(8) . .
C49 N34 N33 107.1(11) . .
C49 N34 Cu18 132.5(10) . .
N33 N34 Cu18 119.6(8) . .
N36 N35 C54 107.8(11) . .
N36 N35 Cu18 118.5(8) . .
C54 N35 Cu18 133.0(10) . .
N35 N36 C52 107.4(11) . .
N35 N36 Cu19 119.9(7) . .
C52 N36 Cu19 130.4(10) . .
C57 N37 N38 107.1(11) . .
C57 N37 Cu19 133.6(10) . .
N38 N37 Cu19 118.8(8) . .
C55 N38 N37 106.9(12) . .
C55 N38 Cu20 131.7(11) . .
N37 N38 Cu20 118.4(7) . .
N40 N39 C60 107.2(13) . .
N40 N39 Cu20 119.5(9) . .
C60 N39 Cu20 131.2(11) . .
C58 N40 N39 108.7(14) . .
C58 N40 Cu21 135.0(12) . .
N39 N40 Cu21 116.2(9) . .
N42A N41A C63A 106(2) . .
N42A N41A Cu21 119.7(17) . .
C63A N41A Cu21 135(2) . .
C61A N42A N41A 110(2) . .
C61A N42A Cu22 127(2) . .
N41A N42A Cu22 121.5(18) . .
C62A C61A N42A 109(3) . .
C61A C62A C63A 106(3) . .
N41A C63A C62A 109(3) . .
N42B N41B C63B 115(3) . .
N42B N41B Cu21 123(2) . .
C63B N41B Cu21 122(2) . .
N41B N42B C61B 108(3) . .
N41B N42B Cu22 120(2) . .
C61B N42B Cu22 132(3) . .
N42B C61B C62B 104(4) . .
C63B C62B C61B 107(4) . .
N41B C63B C62B 104(3) . .
C66 N43 N44 108.7(14) . .
C66 N43 Cu22 134.1(13) . .
N44 N43 Cu22 117.2(10) . .
C207 N44 N43 107.0(14) . .
C207 N44 Cu9 131.5(12) . .
N43 N44 Cu9 117.8(9) . .
C69 N45 N46 104.7(13) . .
C69 N45 Cu23 133.5(13) . .
N46 N45 Cu23 118.5(8) . .
C67 N46 N45 110.4(13) . .
C67 N46 Cu24 132.0(12) . .
N45 N46 Cu24 114.6(8) . .
C72 N47 N48 108.4(13) . .
C72 N47 Cu24 131.0(12) . .
N48 N47 Cu24 119.9(8) . .
C70 N48 N47 107.5(12) . .
C70 N48 Cu25 132.0(12) . .
N47 N48 Cu25 120.5(9) . .
C75A N49A N50A 107.6(15) . .
C75A N49A Cu25 133.3(13) . .
N50A N49A Cu25 118.5(11) . .
C73A N50A N49A 109.2(15) . .
C73A N50A Cu26 133.1(13) . .
N49A N50A Cu26 117.1(11) . .
N50A C73A C74A 109.4(17) . .
C73A C74A C75A 103.8(18) . .
N49A C75A C74A 110.0(18) . .
C98 C99 C100 104(2) . .
C101 C100 C99 111(2) . .
C75B N49B N50B 106(4) . .
C75B N49B Cu25 141(4) . .
N50B N49B Cu25 112(3) . .
C73B N50B N49B 112(4) . .
C73B N50B Cu26 129(4) . .
N49B N50B Cu26 119(3) . .
N50B C73B C74B 106(5) . .
C73B C74B C75B 103(5) . .
N49B C75B C74B 111(5) . .
C78 N51 N52 108.1(12) . .
C78 N51 Cu26 132.8(12) . .
N52 N51 Cu26 119.1(8) . .
C76 N52 N51 106.6(11) . .
C76 N52 Cu27 132.0(11) . .
N51 N52 Cu27 120.4(8) . .
C81 N53 N54 106.2(10) . .
C81 N53 Cu27 134.9(9) . .
N54 N53 Cu27 116.4(7) . .
C79 N54 N53 109.2(10) . .
C79 N54 Cu28 132.1(9) . .
N53 N54 Cu28 116.8(8) . .
C84 N55 N56 109.4(11) . .
C84 N55 Cu28 128.9(9) . .
N56 N55 Cu28 120.0(8) . .
C82 N56 N55 106.2(11) . .
C82 N56 Cu29 134.2(10) . .
N55 N56 Cu29 119.5(8) . .
C87 N57 N58 108.1(12) . .
C87 N57 Cu29 133.0(11) . .
N58 N57 Cu29 118.9(9) . .
C85 N58 N57 104.4(13) . .
C85 N58 Cu30 133.9(11) . .
N57 N58 Cu30 119.1(9) . .
C90 N59 N60 106.6(10) . .
C90 N59 Cu30 132.2(10) . .
N60 N59 Cu30 118.9(7) . .
C88 N60 N59 108.7(10) . .
C88 N60 Cu31 129.2(10) . .
N59 N60 Cu31 120.8(8) . .
C93 N61 N62 106.3(13) . .
C93 N61 Cu31 132.9(11) . .
N62 N61 Cu31 120.8(10) . .
C91 N62 N61 109.4(15) . .
C91 N62 Cu23 129.8(11) . .
N61 N62 Cu23 118.6(9) . .
C102 N63 C98 110(2) . .
C102 N63 C106 120(2) . .
C98 N63 C106 104(2) . .
C102 N63 C94 107(2) . .
C98 N63 C94 108(2) . .
C106 N63 C94 107.0(19) . .
N2 C1 C2 110.5(12) . .
C1 C2 C3 105.6(12) . .
N1 C3 C2 109.0(12) . .
N4 C4 C5 112.0(14) . .
C4 C5 C6 103.3(12) . .
N3 C6 C5 110.9(12) . .
N6 C7 C8 109.0(14) . .
C9 C8 C7 104.7(14) . .
C8 C9 N5 111.5(13) . .
N8 C10 C11 111.4(12) . .
C10 C11 C12 104.2(12) . .
N7 C12 C11 109.3(11) . .
N10 C13 C14 111.3(13) . .
C13 C14 C15 104.4(13) . .
N9 C15 C14 110.4(14) . .
N12 C16 C17 108.6(13) . .
C18 C17 C16 105.3(12) . .
C17 C18 N11 109.2(12) . .
N14 C19 C20 110.6(14) . .
C21 C20 C19 104.1(14) . .
N13 C21 C20 111.8(14) . .
N16 C22 C23 113.6(14) . .
C22 C23 C24 101.6(14) . .
N15 C24 C23 111.3(14) . .
N18 C25 C26 109.2(17) . .
C27 C26 C25 106.4(15) . .
N17 C27 C26 109.6(15) . .
N20 C28 C29 108.8(14) . .
C30 C29 C28 105.5(14) . .
N19 C30 C29 109.9(14) . .
N22 C31 C32 111.7(15) . .
C31 C32 C33 104.8(15) . .
N21 C33 C32 108.2(15) . .
N24 C34 C35 110.7(13) . .
C36 C35 C34 105.2(13) . .
C35 C36 N23 110.6(14) . .
N26 C37 C38 108.8(14) . .
C37 C38 C39 105.7(13) . .
N25 C39 C38 108.8(14) . .
N28 C40 C41 109.3(15) . .
C42 C41 C40 105.0(15) . .
N27 C42 C41 110.3(15) . .
N32 C46 C47 111.2(14) . .
C46 C47 C48 105.3(16) . .
N31 C48 C47 109.1(15) . .
N34 C49 C50 110.4(13) . .
C49 C50 C51 104.4(14) . .
N33 C51 C50 109.7(13) . .
N36 C52 C53 109.6(12) . .
C54 C53 C52 104.7(12) . .
N35 C54 C53 110.5(13) . .
N38 C55 C56 110.2(13) . .
C57 C56 C55 104.2(12) . .
N37 C57 C56 111.5(14) . .
N40 C58 C59 111.0(16) . .
C58 C59 C60 104.3(14) . .
C59 C60 N39 108.7(15) . .
N44 C207 C65 111.9(17) . .
C207 C65 C66 104.1(16) . .
N43 C66 C65 108.2(18) . .
N46 C67 C68 108.8(19) . .
C69 C68 C67 103.3(18) . .
N45 C69 C68 112.4(17) . .
N48 C70 C71 108.8(16) . .
C72 C71 C70 105.7(16) . .
N47 C72 C71 109.5(16) . .
N52 C76 C77 109.6(15) . .
C78 C77 C76 105.5(14) . .
N51 C78 C77 110.0(15) . .
N54 C79 C80 109.4(12) . .
C81 C80 C79 103.7(12) . .
N53 C81 C80 111.5(12) . .
N56 C82 C83 111.9(15) . .
C82 C83 C84 103.0(15) . .
N55 C84 C83 109.4(14) . .
N58 C85 C86 113.6(16) . .
C85 C86 C87 101.9(15) . .
N57 C87 C86 111.9(15) . .
N60 C88 C89 109.8(12) . .
C88 C89 C90 105.6(11) . .
N59 C90 C89 109.4(12) . .
N62 C91 C92 111.2(16) . .
C91 C92 C93 103.3(16) . .
N61 C93 C92 109.8(15) . .
C95 C94 N63 116(2) . .
C96 C95 C94 104(2) . .
C97 C96 C95 112(2) . .
N63 C98 C99 110(2) . .
C103 C102 N63 117(2) . .
C104 C103 C102 107(3) . .
C103 C104 C105 121(3) . .
N63 C106 C107 107(2) . .
C108 C107 C106 97(3) . .
C109 C108 C107 103.9(16) . .
C118 N64 C114 107(2) . .
C118 N64 C122 108(3) . .
C114 N64 C122 101(2) . .
C118 N64 C110 119(3) . .
C114 N64 C110 111(4) . .
C122 N64 C110 109(4) . .
C111 C110 N64 122(4) . .
C112 C111 C110 111.5(17) . .
C111 C112 C113 109.5(16) . .
N64 C114 C115 114(3) . .
C116 C115 C114 107.7(19) . .
C117 C116 C115 90.2(11) . .
N64 C118 C119 117(2) . .
C118 C119 C120 107(3) . .
C121 C120 C119 107.9(16) . .
N64 C122 C123 111(4) . .
C122 C123 C124 94(5) . .
C125 C124 C123 87(5) . .
C914 N964 C918 116(3) . .
C914 N964 C910 122(4) . .
C918 N964 C910 93(3) . .
C914 N964 C922 105(3) . .
C918 N964 C922 114.5(19) . .
C910 N964 C922 106(4) . .
N964 C910 C911 108.2(19) . .
C910 C911 C912 92(4) . .
C911 C912 C913 105.9(18) . .
N964 C914 C915 109(3) . .
C914 C915 C916 93(3) . .
C915 C916 C917 102(3) . .
N964 C918 C919 111(3) . .
C918 C919 C920 107(4) . .
C919 C920 C921 112(5) . .
N964 C922 C923 126(3) . .
C922 C923 C924 117(3) . .
C925 C924 C923 100(4) . .
C202 C201 C206 120.0 . .
C202 C201 C200 120.4(11) . .
C206 C201 C200 119.5(11) . .
C203 C202 C201 120.0 . .
C202 C203 C204 120.0 . .
C205 C204 C203 120.0 . .
C204 C205 C206 120.0 . .
C205 C206 C201 120.0 . .
C302 C301 C306 120.0 . .
C302 C301 C300 119.9(14) . .
C306 C301 C300 117.4(14) . .
C303 C302 C301 120.0 . .
C304 C303 C302 120.0 . .
C305 C304 C303 120.0 . .
C304 C305 C306 120.0 . .
C305 C306 C301 120.0 . .
C402 C401 C406 120.0 . .
C402 C401 C400 120.4(12) . .
C406 C401 C400 119.1(12) . .
C401 C402 C403 120.0 . .
C404 C403 C402 120.0 . .
C403 C404 C405 120.0 . .
C406 C405 C404 120.0 . .
C405 C406 C401 120.0 . .
C702 C701 C706 120.0 . .
C702 C701 C700 119.7(12) . .
C706 C701 C700 119.7(12) . .
C701 C702 C703 120.0 . .
C704 C703 C702 120.0 . .
C705 C704 C703 120.0 . .
C704 C705 C706 120.00(6) . .
C705 C706 C701 120.0 . .
C502 C501 C500 112.0(19) . .
C501 C502 C503 109(3) . .
C504 C503 C502 108.7(15) . .
C503 C504 C505 110.6(17) . .
C600 C601 C602 108(2) . .
C601 C602 C603 136(5) . .
C604 C603 C602 108.2(18) . .
C605 C604 C603 126(5) . .

loop_
_geom_bond_atom_site_label_1
_geom_bond_atom_site_label_2
_geom_bond_distance
_geom_bond_site_symmetry_2
As1 O32B 1.56(2) .
As1 O34A 1.605(16) .
As1 O33 1.637(8) .
As1 O34B 1.710(19) .
As1 O32A 1.72(2) .
As1 O35A 1.77(2) .
As1 O35B 1.79(2) .
Cu1 O8 1.924(9) .
Cu1 O1 1.951(8) .
Cu1 N16 1.975(11) .
Cu1 N1 1.994(10) .
Cu2 O2 1.916(8) .
Cu2 O1 1.939(8) .
Cu2 N2 1.949(10) .
Cu2 N3 2.001(11) .
Cu3 O3 1.911(8) .
Cu3 O2 1.926(9) .
Cu3 N5 1.966(11) .
Cu3 N4 2.010(11) .
Cu4 O3 1.901(9) .
Cu4 O4 1.921(8) .
Cu4 N7 1.964(10) .
Cu4 N6 1.979(11) .
Cu5 O5 1.901(8) .
Cu5 O4 1.963(8) .
Cu5 N8 1.991(11) .
Cu5 N9 2.000(10) .
Cu6 O5 1.917(8) .
Cu6 O6 1.967(8) .
Cu6 N11 1.980(10) .
Cu6 N10 2.000(12) .
Cu6 O19 2.432(8) .
Cu7 O7 1.878(9) .
Cu7 O6 1.905(8) .
Cu7 N13 1.970(11) .
Cu7 N12 1.981(11) .
Cu8 O7 1.921(9) .
Cu8 O8 1.927(9) .
Cu8 N14 1.977(12) .
Cu8 N15 2.003(11) .
Cu9 O22 1.916(9) .
Cu9 O9 1.932(8) .
Cu9 N17 1.939(13) .
Cu9 N44 1.963(12) .
Cu10 O9 1.932(8) .
Cu10 O10 1.940(8) .
Cu10 N19 1.945(11) .
Cu10 N18 1.972(11) .
Cu11 O10 1.917(9) .
Cu11 O11 1.927(9) .
Cu11 N21 1.946(12) .
Cu11 N20 1.958(12) .
Cu12 O11 1.922(9) .
Cu12 O12 1.926(8) .
Cu12 N22 1.939(12) .
Cu12 N23 1.963(11) .
Cu13 O13 1.912(8) .
Cu13 O12 1.931(8) .
Cu13 N24 1.935(10) .
Cu13 N25 1.960(11) .
Cu14 O14 1.913(8) .
Cu14 O13 1.926(9) .
Cu14 N27 1.966(12) .
Cu14 N26 1.978(10) .
Cu15 N29A 1.89(3) .
Cu15 O14 1.888(8) .
Cu15 O15 1.914(9) .
Cu15 N28 1.963(12) .
Cu15 N29B 2.02(2) .
Cu16 O15 1.906(9) .
Cu16 N30B 1.905(19) .
Cu16 O16 1.915(8) .
Cu16 N31 1.965(12) .
Cu16 N30A 2.06(2) .
Cu17 O17 1.917(8) .
Cu17 O16 1.930(8) .
Cu17 N33 1.950(10) .
Cu17 N32 1.952(10) .
Cu18 O18 1.906(8) .
Cu18 O17 1.927(8) .
Cu18 N35 1.947(11) .
Cu18 N34 1.954(11) .
Cu19 O18 1.921(7) .
Cu19 O19 1.927(8) .
Cu19 N37 1.944(10) .
Cu19 N36 1.955(11) .
Cu20 O19 1.908(8) .
Cu20 O20 1.937(8) .
Cu20 N39 1.938(11) .
Cu20 N38 1.954(11) .
Cu21 O20 1.900(9) .
Cu21 O21 1.914(9) .
Cu21 N41A 1.92(2) .
Cu21 N40 1.967(13) .
Cu21 N41B 2.04(3) .
Cu22 O22 1.908(8) .
Cu22 O21 1.919(9) .
Cu22 N42B 1.95(2) .
Cu22 N43 1.978(13) .
Cu22 N42A 1.99(2) .
Cu23 O31 1.911(9) .
Cu23 O23 1.920(9) .
Cu23 N45 1.955(12) .
Cu23 N62 1.966(13) .
Cu24 O24 1.921(9) .
Cu24 O23 1.953(9) .
Cu24 N47 1.973(12) .
Cu24 N46 1.999(11) .
Cu24 O9 2.363(9) .
Cu25 O24 1.908(9) .
Cu25 O25 1.917(8) .
Cu25 N48 1.964(12) .
Cu25 N49A 1.977(15) .
Cu25 N49B 2.03(4) .
Cu26 O26 1.885(9) .
Cu26 O25 1.906(8) .
Cu26 N50A 1.945(15) .
Cu26 N51 1.988(12) .
Cu26 N50B 2.14(4) .
Cu27 O26 1.942(8) .
Cu27 N53 1.961(10) .
Cu27 N52 1.966(11) .
Cu27 O27 1.969(8) .
Cu27 O13 2.358(9) .
Cu28 O28 1.907(9) .
Cu28 O27 1.924(8) .
Cu28 N55 1.940(11) .
Cu28 N54 1.972(10) .
Cu29 O29 1.913(8) .
Cu29 O28 1.916(9) .
Cu29 N56 1.957(11) .
Cu29 N57 1.981(11) .
Cu30 O30 1.938(8) .
Cu30 O29 1.948(8) .
Cu30 N59 1.995(11) .
Cu30 N58 1.998(12) .
Cu30 O18 2.434(9) .
Cu31 O30 1.903(8) .
Cu31 O31 1.942(9) .
Cu31 N61 1.941(13) .
Cu31 N60 1.973(10) .
N1 C3 1.341(16) .
N1 N2 1.387(14) .
N2 C1 1.358(15) .
N3 C6 1.337(15) .
N3 N4 1.374(14) .
N4 C4 1.336(17) .
N5 C9 1.366(17) .
N5 N6 1.367(14) .
N6 C7 1.360(18) .
N7 C12 1.357(17) .
N7 N8 1.379(13) .
N8 C10 1.306(16) .
N9 C15 1.328(16) .
N9 N10 1.385(15) .
N10 C13 1.347(16) .
N11 N12 1.345(14) .
N11 C18 1.378(15) .
N12 C16 1.331(16) .
N13 C21 1.337(17) .
N13 N14 1.377(14) .
N14 C19 1.341(17) .
N15 C24 1.301(18) .
N15 N16 1.419(12) .
N16 C22 1.308(19) .
N17 C27 1.352(18) .
N17 N18 1.371(17) .
N18 C25 1.340(19) .
N19 C30 1.349(17) .
N19 N20 1.364(16) .
N20 C28 1.351(17) .
N21 C33 1.334(19) .
N21 N22 1.356(16) .
N22 C31 1.326(18) .
N23 C36 1.355(16) .
N23 N24 1.363(15) .
N24 C34 1.357(17) .
N25 N26 1.329(15) .
N25 C39 1.364(17) .
N26 C37 1.329(16) .
N27 C42 1.343(17) .
N27 N28 1.355(15) .
N28 C40 1.332(19) .
N29A C45A 1.36(5) .
N29A N30A 1.37(3) .
N30A C43A 1.30(4) .
C43A C44A 1.42(6) .
C44A C45A 1.44(6) .
N29B C45B 1.34(4) .
N29B N30B 1.42(3) .
N30B C43B 1.40(3) .
C43B C44B 1.43(5) .
C44B C45B 1.42(5) .
N31 C48 1.35(2) .
N31 N32 1.361(14) .
N32 C46 1.323(17) .
N33 C51 1.314(17) .
N33 N34 1.367(14) .
N34 C49 1.340(18) .
N35 N36 1.347(14) .
N35 C54 1.352(17) .
N36 C52 1.371(15) .
N37 C57 1.355(16) .
N37 N38 1.364(15) .
N38 C55 1.361(16) .
N39 N40 1.343(16) .
N39 C60 1.382(18) .
N40 C58 1.32(2) .
N41A N42A 1.37(3) .
N41A C63A 1.39(4) .
N42A C61A 1.36(3) .
C61A C62A 1.36(4) .
C62A C63A 1.42(4) .
N41B N42B 1.28(3) .
N41B C63B 1.37(4) .
N42B C61B 1.42(6) .
C61B C62B 1.45(6) .
C62B C63B 1.43(5) .
N43 C66 1.34(2) .
N43 N44 1.353(17) .
N44 C207 1.330(19) .
N45 C69 1.33(2) .
N45 N46 1.395(16) .
N46 C67 1.32(2) .
N47 C72 1.321(18) .
N47 N48 1.364(16) .
N48 C70 1.331(18) .
N49A C75A 1.34(2) .
N49A N50A 1.36(2) .
N50A C73A 1.33(2) .
C73A C74A 1.40(3) .
C74A C75A 1.40(3) .
C99 C98 1.60(3) .
C99 C100 1.63(3) .
C100 C101 1.563(18) .
N49B C75B 1.31(6) .
N49B N50B 1.38(5) .
N50B C73B 1.37(7) .
C73B C74B 1.43(8) .
C74B C75B 1.47(7) .
N51 C78 1.341(18) .
N51 N52 1.353(16) .
N52 C76 1.351(16) .
N53 C81 1.359(15) .
N53 N54 1.362(14) .
N54 C79 1.347(16) .
N55 C84 1.304(17) .
N55 N56 1.364(14) .
N56 C82 1.303(18) .
N57 C87 1.294(18) .
N57 N58 1.437(16) .
N58 C85 1.31(2) .
N59 C90 1.349(15) .
N59 N60 1.370(15) .
N60 C88 1.340(15) .
N61 C93 1.36(2) .
N61 N62 1.363(16) .
N62 C91 1.30(2) .
N63 C102 1.54(3) .
N63 C98 1.56(3) .
N63 C106 1.58(3) .
N63 C94 1.65(3) .
C1 C2 1.375(19) .
C2 C3 1.380(18) .
C4 C5 1.363(18) .
C5 C6 1.376(19) .
C7 C8 1.40(2) .
C8 C9 1.36(2) .
C10 C11 1.379(18) .
C11 C12 1.383(17) .
C13 C14 1.36(2) .
C14 C15 1.375(19) .
C16 C17 1.408(18) .
C17 C18 1.363(19) .
C19 C20 1.37(2) .
C20 C21 1.35(2) .
C22 C23 1.39(2) .
C23 C24 1.41(2) .
C25 C26 1.36(2) .
C26 C27 1.35(2) .
C28 C29 1.39(2) .
C29 C30 1.36(2) .
C31 C32 1.34(2) .
C32 C33 1.39(2) .
C34 C35 1.36(2) .
C35 C36 1.34(2) .
C37 C38 1.36(2) .
C38 C39 1.37(2) .
C40 C41 1.38(2) .
C41 C42 1.35(2) .
C46 C47 1.34(2) .
C47 C48 1.37(2) .
C49 C50 1.36(2) .
C50 C51 1.395(19) .
C52 C53 1.38(2) .
C53 C54 1.367(19) .
C55 C56 1.39(2) .
C56 C57 1.35(2) .
C58 C59 1.38(2) .
C59 C60 1.38(2) .
C207 C65 1.35(3) .
C65 C66 1.41(3) .
C67 C68 1.40(3) .
C68 C69 1.39(3) .
C70 C71 1.38(2) .
C71 C72 1.36(2) .
C76 C77 1.37(2) .
C77 C78 1.34(2) .
C79 C80 1.399(18) .
C80 C81 1.378(19) .
C82 C83 1.38(2) .
C83 C84 1.39(2) .
C85 C86 1.39(2) .
C86 C87 1.40(2) .
C88 C89 1.351(17) .
C89 C90 1.391(17) .
C91 C92 1.38(3) .
C92 C93 1.39(2) .
C94 C95 1.58(3) .
C95 C96 1.53(3) .
C96 C97 1.45(3) .
C102 C103 1.53(4) .
C103 C104 1.39(3) .
C104 C105 1.56(3) .
C106 C107 1.57(4) .
C107 C108 1.573(18) .
C108 C109 1.560(19) .
N64 C118 1.519(18) .
N64 C114 1.530(19) .
N64 C122 1.532(19) .
N64 C110 1.554(19) .
C110 C111 1.538(14) .
C111 C112 1.535(14) .
C112 C113 1.541(14) .
C114 C115 1.553(19) .
C115 C116 1.54(2) .
C116 C117 1.537(15) .
C118 C119 1.542(14) .
C119 C120 1.547(14) .
C120 C121 1.546(14) .
C122 C123 1.540(14) .
C123 C124 1.546(14) .
C124 C125 1.544(15) .
N964 C914 1.491(19) .
N964 C918 1.496(19) .
N964 C910 1.51(2) .
N964 C922 1.513(19) .
C910 C911 1.53(2) .
C911 C912 1.55(2) .
C912 C913 1.55(2) .
C914 C915 1.53(2) .
C915 C916 1.54(2) .
C916 C917 1.55(2) .
C918 C919 1.53(2) .
C919 C920 1.54(2) .
C920 C921 1.55(2) .
C922 C923 1.54(2) .
C923 C924 1.55(2) .
C924 C925 1.54(2) .
C200 C201 1.487(13) .
C201 C202 1.3900 .
C201 C206 1.3900 .
C202 C203 1.3900 .
C203 C204 1.3900 .
C204 C205 1.3900 .
C205 C206 1.3900 .
C300 C301 1.499(15) .
C301 C302 1.3900 .
C301 C306 1.3900 .
C302 C303 1.3900 .
C303 C304 1.3900 .
C304 C305 1.3900 .
C305 C306 1.3900 .
C400 C401 1.488(13) .
C401 C402 1.3900 .
C401 C406 1.3900 .
C402 C403 1.3900 .
C403 C404 1.3900 .
C404 C405 1.3900 .
C405 C406 1.3900 .
C700 C701 1.494(13) .
C701 C702 1.3900 .
C701 C706 1.3900 .
C702 C703 1.3900 .
C703 C704 1.3900 .
C704 C705 1.3900 .
C705 C706 1.3900 .
C500 C501 1.53(2) .
C501 C502 1.509(19) .
C502 C503 1.535(19) .
C503 C504 1.519(18) .
C504 C505 1.523(19) .
C600 C601 1.54(2) .
C601 C602 1.55(2) .
C602 C603 1.55(2) .
C603 C604 1.52(2) .
C604 C605 1.53(2) .
